data_7048133
loop_
_publ_author_name
'Yang, Feng-Lei'
'Chen, Xin'
'Wu, Wen-Hao'
'Zhang, Jing-Hang'
'Zhao, Xiang-Mei'
'Shi, Yan-Hui'
'Shen, Fei'

_publ_section_title
;
 Spin switching in
 tris(8-aminoquinoline)iron(ii)(BPh<sub>4</sub>)<sub>2</sub>: quantitative
 guest-losing dependent spin crossover properties and
 single-crystal-to-single-crystal transformation.
;
_journal_issue 1
_journal_name_full 'Dalton transactions (Cambridge, England : 2003)'
_journal_page_first 231
_journal_page_last 241
_journal_paper_doi 10.1039/c8dt03584a
_journal_volume 48
_journal_year 2018
_chemical_formula_sum 'C159 H146 B4 Fe2 N12 O3'
_chemical_formula_weight 2427.82
_space_group_crystal_system orthorhombic
_space_group_IT_number 61
_space_group_name_Hall '-P 2ac 2ab'
_space_group_name_H-M_alt 'P b c a'
_symmetry_space_group_name_Hall '-P 2ac 2ab'
_symmetry_space_group_name_H-M 'P b c a'
_atom_sites_solution_hydrogens mixed
_audit_creation_method SHELXL-2016/6
_audit_update_record
;
2018-10-26 deposited with the CCDC.
2018-11-16 downloaded from the CCDC.
;
_cell_angle_alpha 90
_cell_angle_beta 90
_cell_angle_gamma 90
_cell_formula_units_Z 8
_cell_length_a 35.1941(15)
_cell_length_b 19.0227(6)
_cell_length_c 38.5627(11)
_cell_measurement_reflns_used 20380
_cell_measurement_temperature 173(2)
_cell_measurement_theta_max 29.2468
_cell_measurement_theta_min 2.7998
_cell_volume 25817.2(16)
_computing_cell_refinement 'CrysAlisPro, Oxford Diffraction Ltd.'
_computing_data_collection 'CrysAlisPro, Oxford Diffraction Ltd.'
_computing_data_reduction 'CrysAlisPro, Oxford Diffraction Ltd.'
_computing_molecular_graphics SHELX
_computing_publication_material SHELX
_computing_structure_refinement 'SHELXL-2016/6 (Sheldrick, 2016)'
_computing_structure_solution 'ShelXS-1997 (Sheldrick, 2008)'
_diffrn_ambient_temperature 173(2)
_diffrn_measured_fraction_theta_full 0.983
_diffrn_measured_fraction_theta_max 0.983
_diffrn_measurement_device_type 'multiwire proportional'
_diffrn_radiation_type MoK\a
_diffrn_radiation_wavelength 0.71073
_diffrn_reflns_av_R_equivalents 0.1295
_diffrn_reflns_av_unetI/netI 0.0809
_diffrn_reflns_Laue_measured_fraction_full 0.983
_diffrn_reflns_Laue_measured_fraction_max 0.983
_diffrn_reflns_limit_h_max 37
_diffrn_reflns_limit_h_min -41
_diffrn_reflns_limit_k_max 22
_diffrn_reflns_limit_k_min -22
_diffrn_reflns_limit_l_max 45
_diffrn_reflns_limit_l_min -45
_diffrn_reflns_number 166707
_diffrn_reflns_point_group_measured_fraction_full 0.983
_diffrn_reflns_point_group_measured_fraction_max 0.983
_diffrn_reflns_theta_full 25.000
_diffrn_reflns_theta_max 25.000
_diffrn_reflns_theta_min 2.905
_exptl_absorpt_coefficient_mu 0.287
_exptl_absorpt_correction_T_max 0.9582
_exptl_absorpt_correction_T_min 0.9189
_exptl_absorpt_correction_type multi-scan
_exptl_crystal_colour black
_exptl_crystal_density_diffrn 1.249
_exptl_crystal_description block
_exptl_crystal_F_000 10238
_exptl_crystal_size_max 0.300
_exptl_crystal_size_mid 0.250
_exptl_crystal_size_min 0.150
_refine_diff_density_max 0.962
_refine_diff_density_min -1.415
_refine_diff_density_rms 0.077
_refine_ls_extinction_method none
_refine_ls_goodness_of_fit_ref 1.013
_refine_ls_hydrogen_treatment constr
_refine_ls_matrix_type full
_refine_ls_number_parameters 1621
_refine_ls_number_reflns 22355
_refine_ls_number_restraints 6
_refine_ls_restrained_S_all 1.013
_refine_ls_R_factor_all 0.1267
_refine_ls_R_factor_gt 0.0998
_refine_ls_shift/su_max 0.001
_refine_ls_shift/su_mean 0.000
_refine_ls_structure_factor_coef Fsqd
_refine_ls_weighting_details 'w=1/[\s^2^(Fo^2^)+(0.2500P)^2^] where P=(Fo^2^+2Fc^2^)/3'
_refine_ls_weighting_scheme calc
_refine_ls_wR_factor_gt 0.3002
_refine_ls_wR_factor_ref 0.3262
_reflns_Friedel_coverage 0.000
_reflns_number_gt 17695
_reflns_number_total 22355
_reflns_threshold_expression 'I > 2\s(I)'
_cod_data_source_file c8dt03584a2.cif
_cod_data_source_block 2-CH3COCH3-173K
_cod_depositor_comments 'Adding full bibliography for 7048130--7048134.cif.'
_cod_database_code 7048133
_shelx_shelxl_version_number 2016/6
_shelx_space_group_comment
;
The symmetry employed for this shelxl refinement is uniquely defined
by the following loop, which should always be used as a source of
symmetry information in preference to the above space-group names.
They are only intended as comments.
;
_shelx_estimated_absorpt_t_min 0.919
_shelx_estimated_absorpt_t_max 0.958

loop_
_space_group_symop_operation_xyz
'x, y, z'
'-x+1/2, -y, z+1/2'
'x+1/2, -y+1/2, -z'
'-x, y+1/2, -z+1/2'
'-x, -y, -z'
'x-1/2, y, -z-1/2'
'-x-1/2, y-1/2, z'
'x, -y-1/2, z-1/2'

loop_
_atom_site_label
_atom_site_type_symbol
_atom_site_fract_x
_atom_site_fract_y
_atom_site_fract_z
_atom_site_U_iso_or_equiv
_atom_site_adp_type
_atom_site_occupancy
_atom_site_site_symmetry_order
_atom_site_calc_flag
_atom_site_refinement_flags_posn
_atom_site_refinement_flags_adp
_atom_site_refinement_flags_occupancy
_atom_site_disorder_assembly
_atom_site_disorder_group
Fe1 Fe 0.67039(2) 0.15302(4) 0.78629(2) 0.0142(2) Uani 1 1 d . . . . .
N1 N 0.72298(13) 0.1182(2) 0.77237(12) 0.0255(10) Uani 1 1 d . . . . .
H1A H 0.720711 0.083579 0.755826 0.031 Uiso 1 1 d R U . . .
H1B H 0.736751 0.154629 0.762986 0.031 Uiso 1 1 d R U . . .
N2 N 0.68416(13) 0.1147(2) 0.83130(11) 0.0210(10) Uani 1 1 d . . . . .
N3 N 0.65809(13) 0.1864(2) 0.73790(10) 0.0201(9) Uani 1 1 d . . . . .
H3A H 0.647700 0.230729 0.738820 0.024 Uiso 1 1 d R U . . .
H3B H 0.679980 0.188589 0.724890 0.024 Uiso 1 1 d R U . . .
N4 N 0.64552(12) 0.0664(2) 0.77099(10) 0.0162(9) Uani 1 1 d . . . . .
N5 N 0.69117(12) 0.2496(2) 0.79929(12) 0.0203(9) Uani 1 1 d . . . . .
H5A H 0.708198 0.245365 0.817258 0.024 Uiso 1 1 d R U . . .
H5B H 0.703588 0.269034 0.780628 0.024 Uiso 1 1 d R U . . .
N6 N 0.62203(11) 0.1919(2) 0.80277(10) 0.0169(9) Uani 1 1 d . . . . .
C1 C 0.74224(15) 0.0911(3) 0.80225(16) 0.0270(13) Uani 1 1 d . . . . .
C2 C 0.77930(17) 0.0680(3) 0.8029(2) 0.0409(16) Uani 1 1 d . . . . .
H2A H 0.794182 0.068560 0.782342 0.049 Uiso 1 1 calc R U . . .
C3 C 0.7950(2) 0.0434(4) 0.83435(18) 0.0446(16) Uani 1 1 d . U . . .
H3C H 0.821010 0.029812 0.834868 0.054 Uiso 1 1 calc R U . . .
C4 C 0.7748(2) 0.0388(3) 0.8630(2) 0.054(2) Uani 1 1 d . . . . .
H4A H 0.786303 0.020525 0.883328 0.065 Uiso 1 1 calc R U . . .
C5 C 0.73638(19) 0.0603(3) 0.86427(18) 0.0378(16) Uani 1 1 d . . . . .
C6 C 0.7118(2) 0.0562(3) 0.89325(16) 0.0455(19) Uani 1 1 d . . . . .
H6A H 0.720550 0.035902 0.914302 0.055 Uiso 1 1 calc R U . . .
C7 C 0.6761(2) 0.0808(3) 0.89110(16) 0.0411(16) Uani 1 1 d . . . . .
H7C H 0.659554 0.078275 0.910532 0.049 Uiso 1 1 calc R U . . .
C8 C 0.66352(19) 0.1102(3) 0.85972(14) 0.0311(13) Uani 1 1 d . . . . .
H8A H 0.638349 0.128226 0.858940 0.037 Uiso 1 1 calc R U . . .
C9 C 0.72078(15) 0.0884(2) 0.83283(14) 0.0217(12) Uani 1 1 d . . . . .
C10 C 0.63140(15) 0.1380(3) 0.72212(13) 0.0201(11) Uani 1 1 d . . . . .
C11 C 0.61313(16) 0.1500(3) 0.69167(13) 0.0241(12) Uani 1 1 d . . . . .
H11C H 0.616618 0.193240 0.679758 0.029 Uiso 1 1 calc R U . . .
C12 C 0.58903(17) 0.0981(3) 0.67785(15) 0.0333(14) Uani 1 1 d . . . . .
H12A H 0.576493 0.106637 0.656443 0.040 Uiso 1 1 calc R U . . .
C13 C 0.58332(17) 0.0364(3) 0.69432(14) 0.0310(13) Uani 1 1 d . . . . .
H13A H 0.566761 0.002200 0.684591 0.037 Uiso 1 1 calc R U . . .
C14 C 0.60210(16) 0.0225(3) 0.72628(13) 0.0234(12) Uani 1 1 d . . . . .
C15 C 0.59871(16) -0.0412(3) 0.74506(14) 0.0268(13) Uani 1 1 d . . . . .
H15A H 0.582485 -0.077611 0.737027 0.032 Uiso 1 1 calc R U . . .
C16 C 0.61914(16) -0.0493(3) 0.77491(15) 0.0271(12) Uani 1 1 d . . . . .
H16A H 0.617876 -0.092331 0.787382 0.033 Uiso 1 1 calc R U . . .
C17 C 0.64195(16) 0.0057(3) 0.78714(13) 0.0226(12) Uani 1 1 d . . . . .
H17A H 0.655544 -0.001042 0.808158 0.027 Uiso 1 1 calc R U . . .
C18 C 0.62613(15) 0.0745(3) 0.74026(13) 0.0204(11) Uani 1 1 d . . . . .
C19 C 0.65941(15) 0.2945(3) 0.80978(13) 0.0212(11) Uani 1 1 d . . . . .
C20 C 0.66345(18) 0.3641(3) 0.8168(2) 0.0439(17) Uani 1 1 d . . . . .
H20A H 0.687581 0.386287 0.815201 0.053 Uiso 1 1 calc R U . . .
C21 C 0.6308(2) 0.4028(3) 0.8265(2) 0.054(2) Uani 1 1 d . . . . .
H21A H 0.633244 0.451774 0.830608 0.065 Uiso 1 1 calc R U . . .
C22 C 0.59644(18) 0.3726(3) 0.83000(19) 0.0439(18) Uani 1 1 d . . . . .
H22A H 0.575274 0.399951 0.837180 0.053 Uiso 1 1 calc R U . . .
C23 C 0.59183(16) 0.2997(3) 0.82299(14) 0.0240(12) Uani 1 1 d . . . . .
C24 C 0.55755(15) 0.2639(3) 0.82651(14) 0.0257(12) Uani 1 1 d . . . . .
H24A H 0.535510 0.287616 0.834561 0.031 Uiso 1 1 calc R U . . .
C25 C 0.55605(17) 0.1951(3) 0.81834(15) 0.0319(13) Uani 1 1 d . . . . .
H25A H 0.532889 0.169913 0.820677 0.038 Uiso 1 1 calc R U . . .
C26 C 0.58854(16) 0.1612(3) 0.80648(14) 0.0255(12) Uani 1 1 d . . . . .
H26A H 0.586569 0.112803 0.800650 0.031 Uiso 1 1 calc R U . . .
C27 C 0.62443(15) 0.2620(3) 0.81183(12) 0.0176(10) Uani 1 1 d . . . . .
Fe2 Fe 0.85179(2) 0.24398(4) 0.53477(2) 0.0182(2) Uani 1 1 d . . . . .
N7 N 0.82985(13) 0.1524(2) 0.55368(11) 0.0232(10) Uani 1 1 d . . . . .
H7A H 0.818549 0.160124 0.574846 0.028 Uiso 1 1 d R U . . .
H7B H 0.811819 0.134954 0.538696 0.028 Uiso 1 1 d R U . . .
N8 N 0.89986(13) 0.2039(2) 0.55152(10) 0.0216(10) Uani 1 1 d . . . . .
N9 N 0.86455(13) 0.1990(2) 0.48864(10) 0.0213(10) Uani 1 1 d . . . . .
H9A H 0.874690 0.155019 0.492156 0.026 Uiso 1 1 d R U . . .
H9B H 0.842770 0.194209 0.475666 0.026 Uiso 1 1 d R U . . .
N10 N 0.87651(13) 0.3269(2) 0.51408(10) 0.0199(9) Uani 1 1 d . . . . .
N11 N 0.79974(13) 0.2745(2) 0.51846(11) 0.0218(10) Uani 1 1 d . . . . .
H11A H 0.802215 0.309113 0.501955 0.026 Uiso 1 1 d R U . . .
H11B H 0.787415 0.236933 0.508485 0.026 Uiso 1 1 d R U . . .
N12 N 0.83666(14) 0.2927(2) 0.57727(10) 0.0215(10) Uani 1 1 d . . . . .
C28 C 0.86085(17) 0.1025(3) 0.55734(13) 0.0260(12) Uani 1 1 d . . . . .
C29 C 0.8557(2) 0.0313(3) 0.56044(15) 0.0379(16) Uani 1 1 d . . . . .
H29A H 0.830957 0.011527 0.559587 0.045 Uiso 1 1 calc R U . . .
C30 C 0.8873(2) -0.0114(4) 0.56484(16) 0.0453(17) Uani 1 1 d . . . . .
H30A H 0.884092 -0.060794 0.566780 0.054 Uiso 1 1 calc R U . . .
C31 C 0.9234(2) 0.0168(4) 0.56645(17) 0.0456(18) Uani 1 1 d . . . . .
H31A H 0.944571 -0.013301 0.569954 0.055 Uiso 1 1 calc R U . . .
C32 C 0.92904(19) 0.0887(3) 0.56301(14) 0.0340(15) Uani 1 1 d . . . . .
C33 C 0.96488(19) 0.1228(4) 0.56508(17) 0.0408(16) Uani 1 1 d . . . . .
H33A H 0.987220 0.096191 0.569371 0.049 Uiso 1 1 calc R U . . .
C34 C 0.96716(19) 0.1936(4) 0.56092(16) 0.0413(16) Uani 1 1 d . . . . .
H34A H 0.990960 0.216805 0.563026 0.050 Uiso 1 1 calc R U . . .
C35 C 0.93437(18) 0.2321(3) 0.55352(14) 0.0326(14) Uani 1 1 d . . . . .
H35A H 0.936842 0.281273 0.549711 0.039 Uiso 1 1 calc R U . . .
C36 C 0.89748(17) 0.1326(3) 0.55743(12) 0.0244(12) Uani 1 1 d . . . . .
C37 C 0.89157(15) 0.2432(3) 0.47018(12) 0.0202(11) Uani 1 1 d . . . . .
C38 C 0.91096(17) 0.2232(3) 0.44166(15) 0.0325(14) Uani 1 1 d . . . . .
H38A H 0.908486 0.176611 0.433028 0.039 Uiso 1 1 calc R U . . .
C39 C 0.9350(2) 0.2718(3) 0.42468(17) 0.0416(16) Uani 1 1 d . . . . .
H39A H 0.948792 0.257664 0.404688 0.050 Uiso 1 1 calc R U . . .
C40 C 0.93839(18) 0.3381(3) 0.43674(16) 0.0343(14) Uani 1 1 d . . . . .
H40A H 0.954504 0.370140 0.424845 0.041 Uiso 1 1 calc R U . . .
C41 C 0.91894(15) 0.3610(3) 0.46612(13) 0.0217(11) Uani 1 1 d . . . . .
C42 C 0.91953(17) 0.4297(3) 0.47967(14) 0.0278(13) Uani 1 1 d . . . . .
H42A H 0.934156 0.465039 0.468501 0.033 Uiso 1 1 calc R U . . .
C43 C 0.89952(19) 0.4457(3) 0.50835(15) 0.0325(14) Uani 1 1 d . . . . .
H43A H 0.899545 0.492335 0.517109 0.039 Uiso 1 1 calc R U . . .
C44 C 0.87829(16) 0.3922(3) 0.52549(13) 0.0231(12) Uani 1 1 d . . . . .
H44A H 0.864841 0.404106 0.546031 0.028 Uiso 1 1 calc R U . . .
C45 C 0.89566(14) 0.3112(3) 0.48367(12) 0.0180(11) Uani 1 1 d . . . . .
C46 C 0.77756(17) 0.3006(3) 0.54725(13) 0.0239(12) Uani 1 1 d . . . . .
C47 C 0.74024(18) 0.3174(3) 0.54674(16) 0.0320(14) Uani 1 1 d . . . . .
H47A H 0.726312 0.312201 0.525796 0.038 Uiso 1 1 calc R U . . .
C48 C 0.7219(2) 0.3419(3) 0.57596(18) 0.0393(16) Uani 1 1 d . . . . .
H48A H 0.695425 0.351242 0.575315 0.047 Uiso 1 1 calc R U . . .
C49 C 0.7419(2) 0.3526(3) 0.60580(19) 0.0404(17) Uani 1 1 d . . . . .
H49A H 0.729204 0.370347 0.625688 0.049 Uiso 1 1 calc R U . . .
C50 C 0.78099(19) 0.3380(3) 0.60767(15) 0.0322(15) Uani 1 1 d . . . . .
C51 C 0.8040(2) 0.3505(3) 0.63679(15) 0.0404(17) Uani 1 1 d . . . . .
H51A H 0.793002 0.368164 0.657546 0.048 Uiso 1 1 calc R U . . .
C52 C 0.8416(2) 0.3375(3) 0.63536(15) 0.0351(15) Uani 1 1 d . . . . .
H52A H 0.857442 0.348102 0.654604 0.042 Uiso 1 1 calc R U . . .
C53 C 0.8574(2) 0.3075(3) 0.60468(13) 0.0320(14) Uani 1 1 d . . . . .
H53A H 0.883832 0.297938 0.604021 0.038 Uiso 1 1 calc R U . . .
C54 C 0.79901(17) 0.3106(3) 0.57796(14) 0.0242(12) Uani 1 1 d . . . . .
C55 C 0.9445(3) 0.5128(6) 0.9543(3) 0.087(4) Uani 1 1 d . . . . .
H55A H 0.935116 0.532225 0.975346 0.105 Uiso 1 1 calc R U . . .
C56 C 0.9666(3) 0.4519(5) 0.9552(2) 0.074(3) Uani 1 1 d . . . . .
H56A H 0.972787 0.430257 0.976620 0.088 Uiso 1 1 calc R U . . .
C57 C 0.9792(2) 0.4236(5) 0.92422(16) 0.059(2) Uani 1 1 d . . . . .
H57A H 0.994207 0.382070 0.924951 0.071 Uiso 1 1 calc R U . . .
C58 C 0.97109(19) 0.4532(4) 0.89205(17) 0.0444(18) Uani 1 1 d . . . . .
C59 C 0.9495(2) 0.5160(5) 0.8924(2) 0.062(2) Uani 1 1 d . . . . .
H59A H 0.943955 0.539150 0.871135 0.074 Uiso 1 1 calc R U . . .
C60 C 0.9364(2) 0.5444(6) 0.9236(3) 0.076(3) Uani 1 1 d . . . . .
H60A H 0.921642 0.586231 0.923352 0.091 Uiso 1 1 calc R U . . .
C61 C 1.0484(2) 0.2513(4) 0.87727(16) 0.0414(16) Uani 1 1 d . . . . .
H61A H 1.044198 0.202898 0.882111 0.050 Uiso 1 1 calc R U . . .
C62 C 1.08430(19) 0.2777(3) 0.87880(15) 0.0355(14) Uani 1 1 d . . . . .
H62A H 1.105152 0.248357 0.884767 0.043 Uiso 1 1 calc R U . . .
C63 C 1.08970(18) 0.3479(3) 0.87149(16) 0.0334(14) Uani 1 1 d . . . . .
H63A H 1.114663 0.366863 0.871774 0.040 Uiso 1 1 calc R U . . .
C64 C 1.05885(17) 0.3915(3) 0.86364(15) 0.0300(13) Uani 1 1 d . . . . .
H64A H 1.063454 0.439831 0.859174 0.036 Uiso 1 1 calc R U . . .
C65 C 1.02171(17) 0.3667(3) 0.86213(14) 0.0295(13) Uani 1 1 d . . . . .
C66 C 1.0176(2) 0.2939(4) 0.86872(16) 0.0431(17) Uani 1 1 d . . . . .
H66A H 0.993073 0.273492 0.867256 0.052 Uiso 1 1 calc R U . . .
C67 C 1.01757(18) 0.5845(3) 0.77797(18) 0.0385(15) Uani 1 1 d . . . . .
H67A H 1.025736 0.618642 0.761607 0.046 Uiso 1 1 calc R U . . .
C68 C 0.99421(17) 0.5304(3) 0.76804(16) 0.0374(15) Uani 1 1 d . . . . .
H68A H 0.984981 0.527867 0.744924 0.045 Uiso 1 1 calc R U . . .
C69 C 0.98419(18) 0.4793(3) 0.79205(16) 0.0355(14) Uani 1 1 d . . . . .
H69A H 0.969006 0.441169 0.784186 0.043 Uiso 1 1 calc R U . . .
C70 C 0.99481(15) 0.4798(3) 0.82691(14) 0.0267(12) Uani 1 1 d . . . . .
C71 C 1.01806(16) 0.5377(3) 0.83583(16) 0.0294(13) Uani 1 1 d . . . . .
H71A H 1.026532 0.541877 0.859129 0.035 Uiso 1 1 calc R U . . .
C72 C 1.02903(18) 0.5885(3) 0.81229(17) 0.0354(14) Uani 1 1 d . . . . .
H72A H 1.044566 0.626468 0.819684 0.042 Uiso 1 1 calc R U . . .
C73 C 0.88516(16) 0.3199(3) 0.84210(13) 0.0261(12) Uani 1 1 d . . . . .
H73A H 0.860740 0.319498 0.852595 0.031 Uiso 1 1 calc R U . . .
C74 C 0.91294(15) 0.3653(3) 0.85446(13) 0.0219(11) Uani 1 1 d . . . . .
H74A H 0.906859 0.395267 0.873370 0.026 Uiso 1 1 calc R U . . .
C75 C 0.94931(16) 0.3688(3) 0.84036(14) 0.0260(12) Uani 1 1 d . . . . .
C76 C 0.95566(17) 0.3231(3) 0.81206(15) 0.0297(13) Uani 1 1 d . . . . .
H76A H 0.979946 0.323163 0.801306 0.036 Uiso 1 1 calc R U . . .
C77 C 0.92801(16) 0.2783(3) 0.79933(14) 0.0245(12) Uani 1 1 d . . . . .
H77A H 0.933321 0.249271 0.779862 0.029 Uiso 1 1 calc R U . . .
C78 C 0.89264(15) 0.2756(3) 0.81492(13) 0.0218(11) Uani 1 1 d . . . . .
H78A H 0.873855 0.243659 0.806911 0.026 Uiso 1 1 calc R U . . .
B1 B 0.98410(19) 0.4179(4) 0.85473(17) 0.0301(15) Uani 1 1 d . . . . .
C79 C 0.87699(17) 0.0808(3) 0.64480(14) 0.0337(14) Uani 1 1 d . . . . .
H79A H 0.903798 0.075081 0.644110 0.040 Uiso 1 1 calc R U . . .
C80 C 0.86118(16) 0.1469(3) 0.64301(14) 0.0267(12) Uani 1 1 d . . . . .
H80A H 0.877047 0.186990 0.640508 0.032 Uiso 1 1 calc R U . . .
C81 C 0.82176(16) 0.1550(3) 0.64486(13) 0.0251(12) Uani 1 1 d . . . . .
H81A H 0.811400 0.201015 0.643641 0.030 Uiso 1 1 calc R U . . .
C82 C 0.79694(15) 0.0981(3) 0.64844(12) 0.0186(11) Uani 1 1 d . . . . .
C83 C 0.81452(18) 0.0326(3) 0.64899(15) 0.0322(13) Uani 1 1 d . . . . .
H83A H 0.799032 -0.008216 0.650396 0.039 Uiso 1 1 calc R U . . .
C84 C 0.85397(17) 0.0241(3) 0.64757(17) 0.0389(16) Uani 1 1 d . . . . .
H84A H 0.864654 -0.021745 0.648546 0.047 Uiso 1 1 calc R U . . .
C85 C 0.7017(2) -0.0550(3) 0.72281(16) 0.0392(17) Uani 1 1 d . . . . .
H85A H 0.691385 -0.089763 0.737792 0.047 Uiso 1 1 calc R U . . .
C86 C 0.7385(2) -0.0308(3) 0.72756(15) 0.0355(15) Uani 1 1 d . . . . .
H86A H 0.753434 -0.048503 0.746164 0.043 Uiso 1 1 calc R U . . .
C87 C 0.7537(2) 0.0190(3) 0.70534(13) 0.0304(14) Uani 1 1 d . . . . .
H87A H 0.778740 0.035795 0.709385 0.036 Uiso 1 1 calc R U . . .
C88 C 0.73302(15) 0.0454(2) 0.67683(12) 0.0181(11) Uani 1 1 d . . . . .
C89 C 0.69573(16) 0.0218(3) 0.67393(14) 0.0246(12) Uani 1 1 d . . . . .
H89A H 0.679952 0.040326 0.656147 0.029 Uiso 1 1 calc R U . . .
C90 C 0.68097(19) -0.0287(3) 0.69675(16) 0.0351(16) Uani 1 1 d . . . . .
H90A H 0.655612 -0.044570 0.693654 0.042 Uiso 1 1 calc R U . . .
C91 C 0.72510(16) 0.1343(3) 0.55132(13) 0.0222(11) Uani 1 1 d . . . . .
H91A H 0.723866 0.172739 0.535621 0.027 Uiso 1 1 calc R U . . .
C92 C 0.71705(16) 0.0677(3) 0.53964(14) 0.0254(12) Uiso 1 1 d . . . . .
H92A H 0.709860 0.059995 0.516201 0.030 Uiso 1 1 calc R U . . .
C93 C 0.71958(17) 0.0123(3) 0.56242(14) 0.0275(13) Uani 1 1 d . . . . .
H93A H 0.715042 -0.034255 0.554573 0.033 Uiso 1 1 calc R U . . .
C94 C 0.72881(16) 0.0246(3) 0.59711(13) 0.0214(11) Uani 1 1 d . . . . .
H94A H 0.729945 -0.014307 0.612506 0.026 Uiso 1 1 calc R U . . .
C95 C 0.73646(13) 0.0918(2) 0.61018(12) 0.0137(10) Uani 1 1 d . . . . .
C96 C 0.73489(15) 0.1463(3) 0.58524(13) 0.0192(11) Uani 1 1 d . . . . .
H96A H 0.740842 0.192857 0.592247 0.023 Uiso 1 1 calc R U . . .
C97 C 0.75400(15) 0.2139(3) 0.69319(13) 0.0217(11) Uani 1 1 d . . . . .
H97A H 0.776244 0.192972 0.702566 0.026 Uiso 1 1 calc R U . . .
C98 C 0.74102(17) 0.2768(3) 0.70734(14) 0.0275(13) Uani 1 1 d . . . . .
H98A H 0.754893 0.298363 0.725603 0.033 Uiso 1 1 calc R U . . .
C99 C 0.70823(17) 0.3083(3) 0.69522(15) 0.0298(13) Uani 1 1 d . . . . .
H99A H 0.699585 0.351543 0.704688 0.036 Uiso 1 1 calc R U . . .
C100 C 0.68840(17) 0.2754(3) 0.66906(15) 0.0289(13) Uani 1 1 d . . . . .
H10G H 0.665307 0.295358 0.660926 0.035 Uiso 1 1 calc R U . . .
C101 C 0.70179(14) 0.2133(2) 0.65438(13) 0.0174(10) Uani 1 1 d . . . . .
H10H H 0.687638 0.192448 0.636107 0.021 Uiso 1 1 calc R U . . .
C102 C 0.73533(14) 0.1802(2) 0.66544(12) 0.0157(10) Uani 1 1 d . . . . .
B2 B 0.75051(18) 0.1051(3) 0.65004(15) 0.0197(12) Uani 1 1 d . . . . .
C103 C 0.66330(19) 0.4020(3) 0.92534(18) 0.0404(16) Uani 1 1 d . . . . .
H10A H 0.654528 0.447004 0.932456 0.048 Uiso 1 1 calc R U . . .
C104 C 0.6377(2) 0.3524(4) 0.9139(2) 0.054(2) Uani 1 1 d . . . . .
H10B H 0.611305 0.362762 0.913493 0.064 Uiso 1 1 calc R U . . .
C105 C 0.65048(19) 0.2880(4) 0.90324(18) 0.0429(17) Uani 1 1 d . . . . .
H10C H 0.633116 0.253554 0.895066 0.051 Uiso 1 1 calc R U . . .
C106 C 0.68946(17) 0.2736(3) 0.90451(16) 0.0324(14) Uani 1 1 d . . . . .
H10D H 0.697976 0.228868 0.896741 0.039 Uiso 1 1 calc R U . . .
C107 C 0.71675(15) 0.3219(3) 0.91670(12) 0.0201(11) Uani 1 1 d . . . . .
C108 C 0.70184(15) 0.3867(3) 0.92650(14) 0.0253(12) Uani 1 1 d . . . . .
H10E H 0.718838 0.422048 0.934360 0.030 Uiso 1 1 calc R U . . .
C109 C 0.78643(15) 0.3158(3) 0.80078(13) 0.0244(12) Uani 1 1 d . . . . .
H10F H 0.791927 0.319930 0.776750 0.029 Uiso 1 1 calc R U . . .
C110 C 0.77612(17) 0.3745(3) 0.81983(14) 0.0284(13) Uani 1 1 d . . . . .
H11D H 0.773916 0.419143 0.808921 0.034 Uiso 1 1 calc R U . . .
C111 C 0.76908(16) 0.3674(3) 0.85494(13) 0.0229(12) Uani 1 1 d . . . . .
H11E H 0.762126 0.408048 0.867737 0.027 Uiso 1 1 calc R U . . .
C112 C 0.77168(14) 0.3034(3) 0.87258(12) 0.0159(10) Uani 1 1 d . . . . .
C113 C 0.78079(15) 0.2459(3) 0.85233(13) 0.0199(11) Uani 1 1 d . . . . .
H11F H 0.781748 0.200848 0.862925 0.024 Uiso 1 1 calc R U . . .
C114 C 0.78866(16) 0.2513(3) 0.81698(13) 0.0232(12) Uani 1 1 d . . . . .
H11G H 0.795517 0.210618 0.804103 0.028 Uiso 1 1 calc R U . . .
C115 C 0.7919(2) 0.0924(3) 0.95967(15) 0.0357(16) Uani 1 1 d . . . . .
H11H H 0.798584 0.047770 0.968951 0.043 Uiso 1 1 calc R U . . .
C116 C 0.7558(2) 0.1190(3) 0.96473(14) 0.0334(15) Uani 1 1 d . . . . .
H11I H 0.737742 0.093103 0.977860 0.040 Uiso 1 1 calc R U . . .
C117 C 0.74582(17) 0.1839(3) 0.95058(13) 0.0245(12) Uani 1 1 d . . . . .
H11J H 0.720707 0.201043 0.953784 0.029 Uiso 1 1 calc R U . . .
C118 C 0.77191(15) 0.2245(3) 0.93173(13) 0.0188(11) Uani 1 1 d . . . . .
C119 C 0.80830(15) 0.1957(3) 0.92805(13) 0.0205(11) Uani 1 1 d . . . . .
H11K H 0.827052 0.221960 0.915979 0.025 Uiso 1 1 calc R U . . .
C120 C 0.8182(2) 0.1303(3) 0.94126(15) 0.0353(15) Uani 1 1 d . . . . .
H12B H 0.842953 0.112027 0.937572 0.042 Uiso 1 1 calc R U . . .
C121 C 0.84458(15) 0.4365(3) 0.93838(13) 0.0206(11) Uani 1 1 d . . . . .
H12C H 0.867729 0.452249 0.928377 0.025 Uiso 1 1 calc R U . . .
C122 C 0.83270(17) 0.4632(3) 0.96991(14) 0.0241(12) Uani 1 1 d . . . . .
H12D H 0.847182 0.498291 0.981428 0.029 Uiso 1 1 calc R U . . .
C123 C 0.79920(16) 0.4379(3) 0.98453(13) 0.0215(11) Uani 1 1 d . . . . .
H12E H 0.790548 0.455804 1.006134 0.026 Uiso 1 1 calc R U . . .
C124 C 0.77860(15) 0.3867(3) 0.96740(13) 0.0192(11) Uani 1 1 d . . . . .
H12F H 0.756508 0.368468 0.978328 0.023 Uiso 1 1 calc R U . . .
C125 C 0.78866(14) 0.3603(2) 0.93475(12) 0.0159(10) Uani 1 1 d . . . . .
C126 C 0.82279(15) 0.3870(3) 0.92149(13) 0.0194(11) Uani 1 1 d . . . . .
H12G H 0.831387 0.369982 0.899687 0.023 Uiso 1 1 calc R U . . .
B3 B 0.76178(17) 0.3020(3) 0.91427(14) 0.0197(12) Uani 1 1 d . . . . .
C127 C 1.0352(2) 0.3400(4) 0.51685(16) 0.0420(16) Uani 1 1 d . . . . .
H12H H 1.045701 0.317870 0.496951 0.050 Uiso 1 1 calc R U . . .
C128 C 1.01049(19) 0.3959(4) 0.51335(15) 0.0387(15) Uani 1 1 d . . . . .
H12I H 1.003238 0.411427 0.490881 0.046 Uiso 1 1 calc R U . . .
C129 C 0.99634(16) 0.4292(3) 0.54215(13) 0.0267(12) Uani 1 1 d . . . . .
H12J H 0.979506 0.467735 0.538941 0.032 Uiso 1 1 calc R U . . .
C130 C 1.00553(14) 0.4092(3) 0.57596(13) 0.0200(11) Uani 1 1 d . . . . .
C131 C 1.02996(16) 0.3522(3) 0.57864(14) 0.0257(12) Uani 1 1 d . . . . .
H13B H 1.037194 0.336197 0.601025 0.031 Uiso 1 1 calc R U . . .
C132 C 1.04436(18) 0.3172(3) 0.54924(15) 0.0348(14) Uani 1 1 d . . . . .
H13C H 1.060493 0.277562 0.552035 0.042 Uiso 1 1 calc R U . . .
C133 C 1.06346(15) 0.5003(3) 0.61195(13) 0.0226(11) Uani 1 1 d . . . . .
H13D H 1.070039 0.462723 0.596908 0.027 Uiso 1 1 calc R U . . .
C134 C 1.02577(15) 0.5081(3) 0.62179(13) 0.0204(11) Uani 1 1 d . . . . .
C135 C 1.01831(17) 0.5658(3) 0.64376(14) 0.0290(13) Uani 1 1 d . . . . .
H13E H 0.992845 0.574224 0.650785 0.035 Uiso 1 1 calc R U . . .
C136 C 1.0464(2) 0.6105(3) 0.65547(16) 0.0389(15) Uani 1 1 d . . . . .
H13F H 1.040137 0.648291 0.670510 0.047 Uiso 1 1 calc R U . . .
C137 C 1.08390(19) 0.6001(3) 0.64522(17) 0.0393(15) Uani 1 1 d . . . . .
H13G H 1.103392 0.630417 0.653394 0.047 Uiso 1 1 calc R U . . .
C138 C 1.09240(18) 0.5461(3) 0.62339(16) 0.0355(14) Uani 1 1 d . . . . .
H13H H 1.117829 0.539262 0.615860 0.043 Uiso 1 1 calc R U . . .
C139 C 0.96358(16) 0.3046(3) 0.69734(15) 0.0319(14) Uani 1 1 d . . . . .
H13I H 0.957020 0.273342 0.715604 0.038 Uiso 1 1 calc R U . . .
C140 C 0.98203(16) 0.3666(3) 0.70409(14) 0.0252(12) Uani 1 1 d . . . . .
H14A H 0.988197 0.378404 0.727355 0.030 Uiso 1 1 calc R U . . .
C141 C 0.99189(15) 0.4125(3) 0.67748(13) 0.0220(11) Uani 1 1 d . . . . .
H14B H 1.004791 0.454863 0.683148 0.026 Uiso 1 1 calc R U . . .
C142 C 0.98351(14) 0.3987(3) 0.64274(12) 0.0171(10) Uani 1 1 d . . . . .
C143 C 0.96450(14) 0.3341(3) 0.63653(14) 0.0217(11) Uani 1 1 d . . . . .
H14C H 0.958263 0.321584 0.613362 0.026 Uiso 1 1 calc R U . . .
C144 C 0.95474(16) 0.2886(3) 0.66316(16) 0.0312(14) Uani 1 1 d . . . . .
H14D H 0.941839 0.246047 0.657969 0.037 Uiso 1 1 calc R U . . .
C145 C 0.88372(16) 0.5685(3) 0.58310(13) 0.0252(12) Uani 1 1 d . . . . .
H14E H 0.861118 0.592610 0.576817 0.030 Uiso 1 1 calc R U . . .
C146 C 0.88219(15) 0.5056(3) 0.59986(12) 0.0212(11) Uani 1 1 d . . . . .
H14F H 0.858168 0.485828 0.605455 0.025 Uiso 1 1 calc R U . . .
C147 C 0.91547(15) 0.4693(3) 0.60906(12) 0.0174(10) Uani 1 1 d . . . . .
H14G H 0.913322 0.425510 0.620746 0.021 Uiso 1 1 calc R U . . .
C148 C 0.95178(14) 0.4957(2) 0.60152(11) 0.0154(10) Uani 1 1 d . . . . .
C149 C 0.95201(16) 0.5609(3) 0.58431(12) 0.0207(11) Uani 1 1 d . . . . .
H14H H 0.975802 0.581384 0.578559 0.025 Uiso 1 1 calc R U . . .
C150 C 0.91923(16) 0.5965(3) 0.57539(13) 0.0231(11) Uani 1 1 d . . . . .
H15B H 0.920963 0.640499 0.563884 0.028 Uiso 1 1 calc R U . . .
B4 B 0.99171(16) 0.4535(3) 0.61093(15) 0.0170(12) Uani 1 1 d . . . . .
O1 O 0.81932(16) 0.1660(3) 0.74861(13) 0.0624(15) Uani 1 1 d . . . . .
C151 C 0.8822(3) 0.1295(5) 0.7413(2) 0.074(3) Uani 1 1 d . . . . .
H15C H 0.873531 0.087330 0.753540 0.111 Uiso 1 1 calc R U . . .
H15D H 0.903069 0.151271 0.754332 0.111 Uiso 1 1 calc R U . . .
H15E H 0.891170 0.116585 0.718117 0.111 Uiso 1 1 calc R U . . .
C152 C 0.8509(2) 0.1792(5) 0.73831(17) 0.0494(18) Uani 1 1 d . . . . .
C153 C 0.8591(2) 0.2509(5) 0.7232(2) 0.060(2) Uani 1 1 d . . . . .
H15F H 0.835396 0.271897 0.714738 0.090 Uiso 1 1 calc R U . . .
H15G H 0.877043 0.246233 0.703912 0.090 Uiso 1 1 calc R U . . .
H15H H 0.870128 0.281187 0.741129 0.090 Uiso 1 1 calc R U . . .
O2 O 0.62720(13) 0.3296(2) 0.73405(11) 0.0375(10) Uani 1 1 d . . . . .
C154 C 0.5881(3) 0.4302(4) 0.7297(2) 0.078(3) Uani 1 1 d . . . . .
H15I H 0.612150 0.455069 0.725848 0.118 Uiso 1 1 calc R U . . .
H15J H 0.576985 0.445570 0.751737 0.118 Uiso 1 1 calc R U . . .
H15K H 0.570529 0.440616 0.710731 0.118 Uiso 1 1 calc R U . . .
C155 C 0.5954(2) 0.3533(3) 0.73104(16) 0.0405(16) Uani 1 1 d . . . . .
C156 C 0.5618(2) 0.3049(4) 0.72756(19) 0.0539(19) Uani 1 1 d . . . . .
H15L H 0.569638 0.256706 0.732904 0.081 Uiso 1 1 calc R U . . .
H15M H 0.552063 0.307037 0.703774 0.081 Uiso 1 1 calc R U . . .
H15N H 0.541826 0.319537 0.743736 0.081 Uiso 1 1 calc R U . . .
O3 O 0.6560(3) 0.3521(5) 0.5117(3) 0.144(4) Uani 1 1 d . . . . .
C158 C 0.6335(3) 0.3060(5) 0.5085(3) 0.084(3) Uani 1 1 d . . . . .
C159 C 0.6420(3) 0.2284(5) 0.5057(3) 0.091(3) Uani 1 1 d . . . . .
H15R H 0.665353 0.221651 0.492240 0.137 Uiso 1 1 calc R U . . .
H15S H 0.620858 0.204660 0.493945 0.137 Uiso 1 1 calc R U . . .
H15T H 0.645270 0.208524 0.528905 0.137 Uiso 1 1 calc R U . . .
C157 C 0.5902(4) 0.3228(8) 0.5180(4) 0.079(5) Uiso 0.71(2) 1 d . . P A 1
H15O H 0.574649 0.280680 0.514243 0.119 Uiso 0.71(2) 1 calc R U P A 1
H15P H 0.588431 0.337034 0.542371 0.119 Uiso 0.71(2) 1 calc R U P A 1
H15Q H 0.580849 0.360955 0.503191 0.119 Uiso 0.71(2) 1 calc R U P A 1
C15A C 0.6215(12) 0.331(2) 0.4783(10) 0.093(14) Uiso 0.29(2) 1 d . . P A 2
H15U H 0.601399 0.300900 0.469155 0.139 Uiso 0.29(2) 1 calc R U P A 2
H15V H 0.611637 0.378865 0.481636 0.139 Uiso 0.29(2) 1 calc R U P A 2
H15W H 0.642812 0.332416 0.461947 0.139 Uiso 0.29(2) 1 calc R U P A 2

loop_
_atom_site_aniso_label
_atom_site_aniso_U_11
_atom_site_aniso_U_22
_atom_site_aniso_U_33
_atom_site_aniso_U_23
_atom_site_aniso_U_13
_atom_site_aniso_U_12
Fe1 0.0127(4) 0.0131(4) 0.0168(4) 0.0013(3) 0.0009(3) -0.0004(3)
N1 0.022(3) 0.017(2) 0.038(3) 0.0012(19) 0.015(2) 0.0006(18)
N2 0.024(3) 0.017(2) 0.022(2) 0.0001(17) -0.0056(19) -0.0051(18)
N3 0.019(2) 0.020(2) 0.021(2) -0.0022(17) 0.0020(18) -0.0011(18)
N4 0.015(2) 0.016(2) 0.018(2) -0.0018(16) 0.0022(17) 0.0015(16)
N5 0.011(2) 0.019(2) 0.031(2) 0.0015(18) 0.0002(18) 0.0021(17)
N6 0.011(2) 0.020(2) 0.020(2) -0.0004(17) 0.0014(17) -0.0033(17)
C1 0.015(3) 0.007(2) 0.060(4) 0.000(2) -0.009(3) -0.003(2)
C2 0.020(3) 0.017(3) 0.086(5) -0.003(3) -0.001(3) -0.002(2)
C3 0.0437(18) 0.0439(18) 0.0462(18) 0.0008(10) -0.0019(10) 0.0012(10)
C4 0.056(5) 0.018(3) 0.088(6) 0.005(3) -0.052(4) -0.007(3)
C5 0.044(4) 0.010(3) 0.059(4) 0.002(3) -0.033(3) -0.008(2)
C6 0.082(6) 0.027(3) 0.028(3) 0.004(3) -0.022(4) -0.021(3)
C7 0.062(5) 0.036(4) 0.026(3) -0.007(3) -0.004(3) -0.011(3)
C8 0.045(4) 0.022(3) 0.027(3) -0.001(2) -0.004(3) -0.005(3)
C9 0.023(3) 0.007(2) 0.035(3) 0.000(2) -0.011(2) -0.006(2)
C10 0.022(3) 0.019(3) 0.019(3) -0.004(2) 0.003(2) 0.001(2)
C11 0.023(3) 0.032(3) 0.017(3) 0.002(2) 0.001(2) -0.004(2)
C12 0.025(3) 0.049(4) 0.025(3) 0.004(3) -0.005(2) -0.009(3)
C13 0.028(3) 0.039(3) 0.025(3) -0.009(2) 0.000(2) -0.014(3)
C14 0.023(3) 0.022(3) 0.026(3) -0.003(2) 0.003(2) -0.007(2)
C15 0.029(3) 0.019(3) 0.032(3) -0.009(2) 0.008(2) -0.012(2)
C16 0.026(3) 0.021(3) 0.034(3) 0.007(2) 0.009(3) -0.005(2)
C17 0.026(3) 0.023(3) 0.018(3) 0.005(2) 0.005(2) 0.001(2)
C18 0.021(3) 0.018(3) 0.022(3) -0.004(2) 0.005(2) -0.001(2)
C19 0.016(3) 0.019(3) 0.028(3) -0.008(2) -0.009(2) 0.003(2)
C20 0.017(3) 0.023(3) 0.092(5) -0.011(3) -0.007(3) -0.003(2)
C21 0.032(4) 0.020(3) 0.110(6) -0.029(4) -0.002(4) -0.001(3)
C22 0.023(3) 0.028(3) 0.081(5) -0.029(3) -0.002(3) 0.002(3)
C23 0.019(3) 0.021(3) 0.031(3) -0.009(2) -0.010(2) 0.006(2)
C24 0.009(3) 0.037(3) 0.031(3) -0.010(2) -0.001(2) 0.006(2)
C25 0.019(3) 0.040(3) 0.037(3) -0.003(3) 0.007(3) -0.007(3)
C26 0.021(3) 0.024(3) 0.031(3) -0.001(2) 0.006(2) -0.004(2)
C27 0.018(3) 0.020(3) 0.015(2) -0.0031(19) -0.001(2) 0.001(2)
Fe2 0.0249(5) 0.0150(4) 0.0146(4) -0.0020(3) -0.0016(3) -0.0029(3)
N7 0.022(3) 0.025(2) 0.022(2) 0.0021(18) -0.0049(18) 0.0007(19)
N8 0.030(3) 0.018(2) 0.016(2) -0.0014(17) -0.0045(18) -0.0059(19)
N9 0.027(3) 0.017(2) 0.020(2) -0.0013(17) -0.0007(19) -0.0042(18)
N10 0.030(3) 0.015(2) 0.015(2) -0.0036(16) -0.0062(18) -0.0037(18)
N11 0.028(3) 0.017(2) 0.020(2) -0.0013(17) 0.0041(19) -0.0029(19)
N12 0.035(3) 0.016(2) 0.014(2) -0.0026(16) 0.0072(19) -0.0052(19)
C28 0.038(3) 0.020(3) 0.020(3) 0.004(2) -0.006(2) -0.004(2)
C29 0.057(5) 0.026(3) 0.031(3) -0.001(2) -0.014(3) -0.004(3)
C30 0.066(5) 0.031(3) 0.039(4) 0.000(3) -0.015(3) 0.004(3)
C31 0.057(5) 0.040(4) 0.040(4) -0.007(3) -0.012(3) 0.021(3)
C32 0.045(4) 0.040(4) 0.017(3) -0.001(2) -0.002(3) 0.019(3)
C33 0.030(4) 0.046(4) 0.047(4) -0.002(3) -0.009(3) 0.016(3)
C34 0.026(3) 0.057(4) 0.041(4) 0.004(3) -0.005(3) -0.001(3)
C35 0.036(4) 0.039(3) 0.023(3) 0.000(2) -0.002(3) -0.004(3)
C36 0.036(3) 0.025(3) 0.013(2) -0.004(2) -0.006(2) 0.001(2)
C37 0.021(3) 0.023(3) 0.016(2) 0.000(2) -0.007(2) -0.001(2)
C38 0.028(3) 0.037(3) 0.032(3) -0.013(3) 0.014(3) -0.003(3)
C39 0.042(4) 0.038(4) 0.045(4) -0.012(3) 0.026(3) -0.002(3)
C40 0.025(3) 0.040(4) 0.037(3) 0.002(3) 0.008(3) -0.004(3)
C41 0.014(3) 0.029(3) 0.022(3) -0.002(2) -0.003(2) 0.003(2)
C42 0.027(3) 0.029(3) 0.028(3) 0.005(2) -0.003(2) -0.012(2)
C43 0.046(4) 0.019(3) 0.032(3) 0.002(2) 0.005(3) -0.008(3)
C44 0.033(3) 0.021(3) 0.016(2) -0.005(2) 0.000(2) 0.001(2)
C45 0.013(3) 0.024(3) 0.017(2) 0.000(2) 0.001(2) 0.000(2)
C46 0.034(3) 0.013(2) 0.025(3) 0.006(2) 0.009(2) -0.003(2)
C47 0.037(4) 0.018(3) 0.041(3) 0.006(2) 0.005(3) -0.005(2)
C48 0.040(4) 0.019(3) 0.059(4) 0.001(3) 0.018(3) 0.001(3)
C49 0.048(4) 0.014(3) 0.059(4) 0.003(3) 0.031(4) -0.004(3)
C50 0.050(4) 0.010(3) 0.036(3) -0.002(2) 0.023(3) -0.015(2)
C51 0.076(6) 0.021(3) 0.024(3) -0.001(2) 0.011(3) -0.014(3)
C52 0.056(5) 0.029(3) 0.021(3) -0.004(2) 0.001(3) -0.013(3)
C53 0.055(4) 0.023(3) 0.018(3) -0.003(2) 0.003(3) -0.009(3)
C54 0.035(3) 0.010(2) 0.028(3) 0.002(2) 0.009(2) -0.005(2)
C55 0.075(7) 0.113(9) 0.073(7) -0.063(6) 0.041(6) -0.062(7)
C56 0.090(7) 0.088(7) 0.044(4) -0.031(4) 0.020(5) -0.031(6)
C57 0.068(5) 0.087(6) 0.022(3) -0.021(3) 0.012(3) -0.041(5)
C58 0.035(4) 0.061(4) 0.038(4) -0.021(3) 0.010(3) -0.027(3)
C59 0.036(4) 0.076(6) 0.074(5) -0.040(4) 0.012(4) -0.019(4)
C60 0.039(5) 0.101(7) 0.088(7) -0.064(6) 0.021(5) -0.025(5)
C61 0.047(4) 0.038(4) 0.040(4) 0.017(3) -0.004(3) -0.007(3)
C62 0.041(4) 0.029(3) 0.036(3) -0.002(3) -0.003(3) 0.002(3)
C63 0.028(3) 0.027(3) 0.045(4) -0.003(3) 0.000(3) -0.004(3)
C64 0.033(3) 0.020(3) 0.037(3) -0.008(2) 0.003(3) -0.002(2)
C65 0.027(3) 0.042(3) 0.019(3) 0.000(2) 0.004(2) -0.009(3)
C66 0.047(4) 0.049(4) 0.033(3) 0.007(3) 0.003(3) -0.020(3)
C67 0.028(3) 0.027(3) 0.061(4) 0.005(3) -0.002(3) 0.004(3)
C68 0.022(3) 0.050(4) 0.040(4) 0.004(3) -0.003(3) -0.005(3)
C69 0.025(3) 0.041(4) 0.040(3) -0.005(3) 0.000(3) -0.013(3)
C70 0.010(3) 0.033(3) 0.038(3) -0.010(2) -0.002(2) 0.002(2)
C71 0.014(3) 0.026(3) 0.048(4) -0.008(3) -0.009(2) 0.002(2)
C72 0.032(3) 0.020(3) 0.055(4) -0.004(3) -0.009(3) 0.004(2)
C73 0.021(3) 0.037(3) 0.021(3) -0.001(2) 0.004(2) -0.005(2)
C74 0.021(3) 0.030(3) 0.014(2) -0.004(2) 0.004(2) -0.007(2)
C75 0.019(3) 0.033(3) 0.025(3) -0.003(2) 0.000(2) -0.009(2)
C76 0.023(3) 0.033(3) 0.034(3) -0.007(2) 0.008(2) -0.002(2)
C77 0.028(3) 0.022(3) 0.024(3) -0.004(2) -0.001(2) 0.002(2)
C78 0.017(3) 0.023(3) 0.025(3) 0.003(2) -0.004(2) -0.009(2)
B1 0.021(3) 0.039(4) 0.030(3) -0.011(3) 0.004(3) -0.011(3)
C79 0.019(3) 0.054(4) 0.028(3) -0.003(3) -0.004(2) 0.010(3)
C80 0.018(3) 0.037(3) 0.024(3) -0.002(2) -0.001(2) -0.008(2)
C81 0.023(3) 0.030(3) 0.022(3) 0.000(2) -0.001(2) 0.003(2)
C82 0.018(3) 0.019(3) 0.018(2) -0.005(2) 0.000(2) 0.005(2)
C83 0.025(3) 0.030(3) 0.041(3) -0.001(3) 0.002(3) 0.004(3)
C84 0.020(3) 0.039(4) 0.058(4) -0.004(3) -0.003(3) 0.019(3)
C85 0.070(5) 0.014(3) 0.033(3) 0.006(2) 0.025(3) 0.006(3)
C86 0.056(5) 0.024(3) 0.027(3) 0.001(2) 0.005(3) 0.016(3)
C87 0.051(4) 0.023(3) 0.017(3) 0.002(2) -0.003(3) 0.000(3)
C88 0.028(3) 0.011(2) 0.015(2) -0.0044(18) 0.002(2) 0.002(2)
C89 0.027(3) 0.022(3) 0.026(3) 0.000(2) 0.012(2) -0.001(2)
C90 0.044(4) 0.018(3) 0.044(4) -0.010(3) 0.033(3) -0.008(3)
C91 0.025(3) 0.022(3) 0.019(3) 0.000(2) 0.006(2) -0.001(2)
C93 0.037(3) 0.019(3) 0.026(3) -0.006(2) 0.002(2) -0.002(2)
C94 0.030(3) 0.015(2) 0.019(3) 0.003(2) 0.005(2) -0.002(2)
C95 0.009(2) 0.013(2) 0.019(2) -0.0003(18) 0.0037(19) 0.0043(18)
C96 0.021(3) 0.014(2) 0.023(3) -0.0019(19) 0.005(2) -0.003(2)
C97 0.019(3) 0.021(3) 0.026(3) -0.003(2) 0.001(2) -0.005(2)
C98 0.027(3) 0.028(3) 0.027(3) -0.011(2) 0.006(2) -0.012(2)
C99 0.032(3) 0.018(3) 0.039(3) -0.008(2) 0.018(3) -0.006(2)
C100 0.026(3) 0.024(3) 0.037(3) 0.000(2) 0.011(3) 0.002(2)
C101 0.016(3) 0.014(2) 0.022(3) -0.0028(19) 0.003(2) -0.002(2)
C102 0.014(3) 0.015(2) 0.018(2) 0.0016(19) 0.005(2) -0.0023(19)
B2 0.024(3) 0.011(3) 0.024(3) 0.000(2) 0.003(2) 0.000(2)
C103 0.030(4) 0.030(3) 0.062(4) 0.016(3) 0.003(3) 0.008(3)
C104 0.018(3) 0.051(4) 0.092(6) 0.021(4) -0.014(4) 0.007(3)
C105 0.027(4) 0.045(4) 0.056(4) 0.006(3) -0.016(3) -0.010(3)
C106 0.026(3) 0.032(3) 0.039(3) 0.006(3) -0.014(3) -0.002(3)
C107 0.017(3) 0.026(3) 0.017(2) 0.009(2) -0.003(2) -0.001(2)
C108 0.015(3) 0.026(3) 0.034(3) 0.008(2) 0.004(2) 0.008(2)
C109 0.017(3) 0.037(3) 0.019(3) -0.003(2) 0.000(2) -0.010(2)
C110 0.034(3) 0.029(3) 0.022(3) 0.007(2) -0.010(2) -0.004(2)
C111 0.028(3) 0.020(3) 0.020(3) -0.001(2) -0.005(2) 0.004(2)
C112 0.013(3) 0.019(2) 0.016(2) 0.0034(19) -0.0066(19) 0.0003(19)
C113 0.018(3) 0.017(3) 0.025(3) -0.001(2) -0.002(2) -0.004(2)
C114 0.023(3) 0.023(3) 0.023(3) -0.008(2) 0.000(2) -0.006(2)
C115 0.059(5) 0.015(3) 0.033(3) 0.001(2) -0.024(3) 0.002(3)
C116 0.050(4) 0.021(3) 0.029(3) 0.006(2) -0.018(3) -0.018(3)
C117 0.034(3) 0.022(3) 0.017(3) 0.001(2) -0.007(2) -0.007(2)
C118 0.019(3) 0.018(3) 0.020(3) -0.001(2) -0.007(2) -0.003(2)
C119 0.018(3) 0.022(3) 0.021(3) -0.001(2) -0.006(2) 0.000(2)
C120 0.047(4) 0.026(3) 0.033(3) -0.012(3) -0.023(3) 0.010(3)
C121 0.014(3) 0.018(3) 0.030(3) 0.007(2) -0.005(2) -0.001(2)
C122 0.033(3) 0.012(2) 0.027(3) -0.001(2) -0.009(2) 0.001(2)
C123 0.034(3) 0.015(2) 0.015(2) 0.0020(19) -0.006(2) 0.004(2)
C124 0.018(3) 0.017(2) 0.023(3) 0.004(2) -0.003(2) 0.002(2)
C125 0.019(3) 0.011(2) 0.018(2) 0.0026(18) -0.004(2) 0.0065(19)
C126 0.023(3) 0.019(3) 0.016(2) 0.002(2) 0.001(2) 0.001(2)
B3 0.017(3) 0.025(3) 0.017(3) 0.009(2) -0.004(2) 0.000(2)
C127 0.039(4) 0.056(4) 0.032(3) -0.011(3) 0.013(3) 0.008(3)
C128 0.039(4) 0.054(4) 0.022(3) -0.004(3) 0.004(3) 0.009(3)
C129 0.025(3) 0.034(3) 0.021(3) 0.000(2) 0.000(2) 0.003(2)
C130 0.014(3) 0.019(3) 0.026(3) -0.003(2) 0.004(2) -0.005(2)
C131 0.024(3) 0.030(3) 0.023(3) -0.005(2) 0.003(2) -0.003(2)
C132 0.034(4) 0.032(3) 0.038(3) -0.005(3) 0.015(3) 0.008(3)
C133 0.018(3) 0.022(3) 0.027(3) 0.000(2) 0.001(2) -0.005(2)
C134 0.019(3) 0.018(3) 0.024(3) 0.007(2) 0.001(2) -0.001(2)
C135 0.021(3) 0.031(3) 0.034(3) -0.010(2) -0.006(2) -0.003(2)
C136 0.045(4) 0.032(3) 0.040(4) -0.007(3) -0.011(3) -0.007(3)
C137 0.032(4) 0.032(3) 0.054(4) -0.006(3) -0.015(3) -0.014(3)
C138 0.022(3) 0.031(3) 0.054(4) 0.000(3) 0.000(3) -0.006(3)
C139 0.016(3) 0.047(4) 0.033(3) 0.025(3) 0.011(2) 0.010(3)
C140 0.020(3) 0.037(3) 0.019(3) 0.001(2) 0.003(2) 0.010(2)
C141 0.018(3) 0.023(3) 0.025(3) 0.003(2) -0.001(2) 0.012(2)
C142 0.016(3) 0.019(3) 0.017(2) 0.0012(19) 0.000(2) 0.009(2)
C143 0.011(3) 0.024(3) 0.030(3) 0.007(2) -0.004(2) 0.003(2)
C144 0.013(3) 0.030(3) 0.051(4) 0.014(3) 0.002(3) 0.000(2)
C145 0.025(3) 0.023(3) 0.027(3) -0.005(2) -0.009(2) 0.012(2)
C146 0.012(3) 0.032(3) 0.020(3) -0.006(2) 0.003(2) -0.001(2)
C147 0.023(3) 0.017(2) 0.012(2) -0.0066(19) 0.000(2) 0.000(2)
C148 0.014(3) 0.021(3) 0.012(2) -0.0053(19) 0.0009(19) 0.003(2)
C149 0.027(3) 0.015(2) 0.019(3) 0.0021(19) -0.006(2) -0.003(2)
C150 0.024(3) 0.027(3) 0.018(3) 0.002(2) 0.000(2) 0.008(2)
B4 0.006(3) 0.022(3) 0.023(3) -0.003(2) 0.000(2) 0.003(2)
O1 0.049(3) 0.100(4) 0.038(3) 0.004(3) 0.009(2) -0.005(3)
C151 0.066(6) 0.090(7) 0.066(5) -0.027(5) -0.008(5) 0.021(5)
C152 0.031(4) 0.081(6) 0.036(4) -0.008(4) 0.002(3) -0.001(4)
C153 0.049(5) 0.091(6) 0.041(4) -0.010(4) 0.004(4) -0.019(4)
O2 0.035(3) 0.032(2) 0.046(3) 0.0035(19) 0.006(2) 0.009(2)
C154 0.106(8) 0.051(5) 0.078(6) -0.005(4) -0.008(5) 0.046(5)
C155 0.045(4) 0.041(4) 0.035(4) 0.007(3) 0.006(3) 0.022(3)
C156 0.037(4) 0.074(5) 0.050(4) 0.002(4) 0.000(3) 0.017(4)
O3 0.101(7) 0.093(6) 0.239(12) 0.008(7) -0.009(7) -0.021(6)
C158 0.094(8) 0.067(6) 0.089(7) 0.012(5) -0.036(6) -0.011(6)
C159 0.057(6) 0.080(7) 0.136(10) -0.004(6) -0.019(6) -0.005(5)

loop_
_atom_type_symbol
_atom_type_description
_atom_type_scat_dispersion_real
_atom_type_scat_dispersion_imag
_atom_type_scat_source
C C 0.0033 0.0016 'International Tables Vol C Tables 4.2.6.8 and 6.1.1.4'
H H 0.0000 0.0000 'International Tables Vol C Tables 4.2.6.8 and 6.1.1.4'
B B 0.0013 0.0007 'International Tables Vol C Tables 4.2.6.8 and 6.1.1.4'
Fe Fe 0.3463 0.8444 'International Tables Vol C Tables 4.2.6.8 and 6.1.1.4'
N N 0.0061 0.0033 'International Tables Vol C Tables 4.2.6.8 and 6.1.1.4'
O O 0.0106 0.0060 'International Tables Vol C Tables 4.2.6.8 and 6.1.1.4'

loop_
_geom_angle_atom_site_label_1
_geom_angle_atom_site_label_2
_geom_angle_atom_site_label_3
_geom_angle
N2 Fe1 N4 93.72(17)
N2 Fe1 N6 93.94(18)
N4 Fe1 N6 91.57(17)
N2 Fe1 N3 175.60(18)
N4 Fe1 N3 83.69(17)
N6 Fe1 N3 89.69(17)
N2 Fe1 N1 83.51(19)
N4 Fe1 N1 93.03(18)
N6 Fe1 N1 174.88(19)
N3 Fe1 N1 93.06(18)
N2 Fe1 N5 91.66(18)
N4 Fe1 N5 173.12(17)
N6 Fe1 N5 83.78(17)
N3 Fe1 N5 91.20(18)
N1 Fe1 N5 91.84(18)
C1 N1 Fe1 109.6(3)
C1 N1 H1A 110.0
Fe1 N1 H1A 109.7
C1 N1 H1B 109.8
Fe1 N1 H1B 109.7
H1A N1 H1B 108.2
C8 N2 C9 117.1(5)
C8 N2 Fe1 129.0(4)
C9 N2 Fe1 113.9(3)
C10 N3 Fe1 109.1(3)
C10 N3 H3A 109.9
Fe1 N3 H3A 109.8
C10 N3 H3B 110.0
Fe1 N3 H3B 109.8
H3A N3 H3B 108.2
C17 N4 C18 117.3(4)
C17 N4 Fe1 129.6(4)
C18 N4 Fe1 112.8(3)
C19 N5 Fe1 108.7(3)
C19 N5 H5A 109.9
Fe1 N5 H5A 109.9
C19 N5 H5B 110.1
Fe1 N5 H5B 109.9
H5A N5 H5B 108.3
C26 N6 C27 117.0(4)
C26 N6 Fe1 129.8(4)
C27 N6 Fe1 113.1(3)
C2 C1 C9 119.0(6)
C2 C1 N1 125.3(6)
C9 C1 N1 115.8(5)
C1 C2 C3 119.5(7)
C1 C2 H2A 120.3
C3 C2 H2A 120.3
C4 C3 C2 121.9(7)
C4 C3 H3C 119.0
C2 C3 H3C 119.0
C3 C4 C5 121.9(7)
C3 C4 H4A 119.0
C5 C4 H4A 119.0
C4 C5 C6 126.6(6)
C4 C5 C9 116.4(7)
C6 C5 C9 117.0(6)
C7 C6 C5 120.2(6)
C7 C6 H6A 119.9
C5 C6 H6A 119.9
C6 C7 C8 119.1(6)
C6 C7 H7C 120.4
C8 C7 H7C 120.4
N2 C8 C7 124.6(6)
N2 C8 H8A 117.7
C7 C8 H8A 117.7
N2 C9 C1 116.9(4)
N2 C9 C5 121.8(5)
C1 C9 C5 121.2(5)
C11 C10 C18 120.7(5)
C11 C10 N3 124.3(5)
C18 C10 N3 114.9(4)
C10 C11 C12 119.7(5)
C10 C11 H11C 120.2
C12 C11 H11C 120.2
C13 C12 C11 121.5(5)
C13 C12 H12A 119.3
C11 C12 H12A 119.3
C12 C13 C14 120.0(5)
C12 C13 H13A 120.0
C14 C13 H13A 120.0
C18 C14 C15 117.1(5)
C18 C14 C13 118.7(5)
C15 C14 C13 124.2(5)
C16 C15 C14 118.9(5)
C16 C15 H15A 120.5
C14 C15 H15A 120.5
C15 C16 C17 120.0(5)
C15 C16 H16A 120.0
C17 C16 H16A 120.0
N4 C17 C16 123.4(5)
N4 C17 H17A 118.3
C16 C17 H17A 118.3
N4 C18 C10 117.3(4)
N4 C18 C14 123.3(5)
C10 C18 C14 119.4(5)
C20 C19 C27 121.3(5)
C20 C19 N5 123.0(5)
C27 C19 N5 115.8(4)
C19 C20 C21 118.3(6)
C19 C20 H20A 120.9
C21 C20 H20A 120.9
C22 C21 C20 122.4(6)
C22 C21 H21A 118.8
C20 C21 H21A 118.8
C21 C22 C23 119.9(6)
C21 C22 H22A 120.0
C23 C22 H22A 120.0
C24 C23 C27 118.9(5)
C24 C23 C22 123.9(5)
C27 C23 C22 117.2(5)
C25 C24 C23 119.1(5)
C25 C24 H24A 120.4
C23 C24 H24A 120.4
C24 C25 C26 119.7(5)
C24 C25 H25A 120.1
C26 C25 H25A 120.1
N6 C26 C25 124.2(5)
N6 C26 H26A 117.9
C25 C26 H26A 117.9
N6 C27 C19 118.2(4)
N6 C27 C23 121.0(5)
C19 C27 C23 120.8(5)
N12 Fe2 N8 98.20(18)
N12 Fe2 N10 94.61(17)
N8 Fe2 N10 93.65(18)
N12 Fe2 N11 83.00(18)
N8 Fe2 N11 173.57(18)
N10 Fe2 N11 92.54(18)
N12 Fe2 N9 175.27(19)
N8 Fe2 N9 86.21(18)
N10 Fe2 N9 83.36(16)
N11 Fe2 N9 92.80(18)
N12 Fe2 N7 90.12(18)
N8 Fe2 N7 82.92(18)
N10 Fe2 N7 174.52(19)
N11 Fe2 N7 90.77(18)
N9 Fe2 N7 92.13(17)
C28 N7 Fe2 108.0(3)
C28 N7 H7A 110.1
Fe2 N7 H7A 110.1
C28 N7 H7B 110.1
Fe2 N7 H7B 110.1
H7A N7 H7B 108.5
C35 N8 C36 116.3(5)
C35 N8 Fe2 130.4(4)
C36 N8 Fe2 112.6(4)
C37 N9 Fe2 109.3(3)
C37 N9 H9A 110.1
Fe2 N9 H9A 109.9
C37 N9 H9B 109.6
Fe2 N9 H9B 109.6
H9A N9 H9B 108.2
C44 N10 C45 117.5(4)
C44 N10 Fe2 129.8(4)
C45 N10 Fe2 112.7(3)
C46 N11 Fe2 110.4(3)
C46 N11 H11A 109.7
Fe2 N11 H11A 109.6
C46 N11 H11B 109.4
Fe2 N11 H11B 109.5
H11A N11 H11B 108.1
C53 N12 C54 117.8(5)
C53 N12 Fe2 128.7(4)
C54 N12 Fe2 113.5(3)
C29 C28 C36 121.4(6)
C29 C28 N7 123.7(6)
C36 C28 N7 114.9(5)
C28 C29 C30 118.9(7)
C28 C29 H29A 120.6
C30 C29 H29A 120.6
C31 C30 C29 121.1(6)
C31 C30 H30A 119.5
C29 C30 H30A 119.5
C30 C31 C32 120.7(6)
C30 C31 H31A 119.6
C32 C31 H31A 119.6
C31 C32 C36 119.1(7)
C31 C32 C33 124.9(6)
C36 C32 C33 115.9(6)
C34 C33 C32 120.0(6)
C34 C33 H33A 120.0
C32 C33 H33A 120.0
C33 C34 C35 119.7(6)
C33 C34 H34A 120.2
C35 C34 H34A 120.2
N8 C35 C34 123.7(6)
N8 C35 H35A 118.2
C34 C35 H35A 118.2
N8 C36 C32 124.2(6)
N8 C36 C28 117.1(5)
C32 C36 C28 118.7(5)
C38 C37 C45 120.7(5)
C38 C37 N9 124.5(5)
C45 C37 N9 114.8(4)
C37 C38 C39 119.7(5)
C37 C38 H38A 120.2
C39 C38 H38A 120.2
C40 C39 C38 120.3(5)
C40 C39 H39A 119.8
C38 C39 H39A 119.8
C39 C40 C41 121.9(6)
C39 C40 H40A 119.1
C41 C40 H40A 119.1
C40 C41 C42 125.8(5)
C40 C41 C45 117.5(5)
C42 C41 C45 116.7(5)
C43 C42 C41 120.5(5)
C43 C42 H42A 119.8
C41 C42 H42A 119.8
C42 C43 C44 119.7(5)
C42 C43 H43A 120.2
C44 C43 H43A 120.2
N10 C44 C43 122.8(5)
N10 C44 H44A 118.6
C43 C44 H44A 118.6
N10 C45 C37 117.5(4)
N10 C45 C41 122.7(4)
C37 C45 C41 119.8(4)
C47 C46 C54 119.8(5)
C47 C46 N11 126.5(5)
C54 C46 N11 113.6(5)
C46 C47 C48 121.5(6)
C46 C47 H47A 119.3
C48 C47 H47A 119.3
C49 C48 C47 119.9(6)
C49 C48 H48A 120.0
C47 C48 H48A 120.0
C48 C49 C50 121.3(6)
C48 C49 H49A 119.4
C50 C49 H49A 119.4
C51 C50 C49 124.9(6)
C51 C50 C54 116.9(6)
C49 C50 C54 118.2(6)
C52 C51 C50 120.1(6)
C52 C51 H51A 119.9
C50 C51 H51A 119.9
C51 C52 C53 119.3(6)
C51 C52 H52A 120.3
C53 C52 H52A 120.3
N12 C53 C52 122.5(6)
N12 C53 H53A 118.7
C52 C53 H53A 118.7
N12 C54 C50 123.0(5)
N12 C54 C46 117.8(5)
C50 C54 C46 119.3(6)
C60 C55 C56 120.3(8)
C60 C55 H55A 119.9
C56 C55 H55A 119.9
C57 C56 C55 118.9(10)
C57 C56 H56A 120.5
C55 C56 H56A 120.5
C56 C57 C58 123.0(9)
C56 C57 H57A 118.5
C58 C57 H57A 118.5
C57 C58 C59 116.4(7)
C57 C58 B1 123.7(7)
C59 C58 B1 119.9(7)
C60 C59 C58 120.7(9)
C60 C59 H59A 119.6
C58 C59 H59A 119.6
C55 C60 C59 120.7(10)
C55 C60 H60A 119.7
C59 C60 H60A 119.7
C62 C61 C66 121.1(6)
C62 C61 H61A 119.5
C66 C61 H61A 119.5
C61 C62 C63 118.5(6)
C61 C62 H62A 120.8
C63 C62 H62A 120.8
C62 C63 C64 120.8(6)
C62 C63 H63A 119.6
C64 C63 H63A 119.6
C65 C64 C63 122.5(5)
C65 C64 H64A 118.7
C63 C64 H64A 118.7
C64 C65 C66 114.8(6)
C64 C65 B1 123.7(5)
C66 C65 B1 121.4(5)
C61 C66 C65 122.3(6)
C61 C66 H66A 118.8
C65 C66 H66A 118.8
C68 C67 C72 118.8(6)
C68 C67 H67A 120.6
C72 C67 H67A 120.6
C67 C68 C69 119.5(6)
C67 C68 H68A 120.3
C69 C68 H68A 120.3
C68 C69 C70 124.7(6)
C68 C69 H69A 117.6
C70 C69 H69A 117.6
C69 C70 C71 113.3(5)
C69 C70 B1 124.4(5)
C71 C70 B1 122.3(5)
C72 C71 C70 123.1(6)
C72 C71 H71A 118.4
C70 C71 H71A 118.4
C71 C72 C67 120.6(6)
C71 C72 H72A 119.7
C67 C72 H72A 119.7
C78 C73 C74 120.6(5)
C78 C73 H73A 119.7
C74 C73 H73A 119.7
C73 C74 C75 122.9(5)
C73 C74 H74A 118.6
C75 C74 H74A 118.6
C74 C75 C76 114.7(5)
C74 C75 B1 125.6(5)
C76 C75 B1 119.6(5)
C77 C76 C75 122.8(5)
C77 C76 H76A 118.6
C75 C76 H76A 118.6
C76 C77 C78 120.1(5)
C76 C77 H77A 120.0
C78 C77 H77A 120.0
C73 C78 C77 118.9(5)
C73 C78 H78A 120.5
C77 C78 H78A 120.5
C75 B1 C70 111.2(5)
C75 B1 C58 108.6(5)
C70 B1 C58 110.0(5)
C75 B1 C65 108.6(5)
C70 B1 C65 110.4(5)
C58 B1 C65 107.9(5)
C84 C79 C80 119.3(6)
C84 C79 H79A 120.3
C80 C79 H79A 120.3
C79 C80 C81 119.9(5)
C79 C80 H80A 120.0
C81 C80 H80A 120.0
C80 C81 C82 122.7(5)
C80 C81 H81A 118.6
C82 C81 H81A 118.6
C83 C82 C81 114.7(5)
C83 C82 B2 121.1(5)
C81 C82 B2 124.2(4)
C82 C83 C84 123.0(6)
C82 C83 H83A 118.5
C84 C83 H83A 118.5
C79 C84 C83 120.3(6)
C79 C84 H84A 119.8
C83 C84 H84A 119.8
C90 C85 C86 118.9(5)
C90 C85 H85A 120.5
C86 C85 H85A 120.5
C87 C86 C85 120.4(6)
C87 C86 H86A 119.8
C85 C86 H86A 119.8
C86 C87 C88 121.8(6)
C86 C87 H87A 119.1
C88 C87 H87A 119.1
C89 C88 C87 115.8(5)
C89 C88 B2 121.5(5)
C87 C88 B2 122.6(5)
C88 C89 C90 121.3(6)
C88 C89 H89A 119.3
C90 C89 H89A 119.3
C85 C90 C89 121.7(6)
C85 C90 H90A 119.2
C89 C90 H90A 119.2
C96 C91 C92 121.1(5)
C96 C91 H91A 119.4
C92 C91 H91A 119.4
C93 C92 C91 118.9(5)
C93 C92 H92A 120.5
C91 C92 H92A 120.5
C92 C93 C94 120.0(5)
C92 C93 H93A 120.0
C94 C93 H93A 120.0
C93 C94 C95 122.9(5)
C93 C94 H94A 118.6
C95 C94 H94A 118.6
C94 C95 C96 114.6(4)
C94 C95 B2 122.6(4)
C96 C95 B2 122.5(4)
C91 C96 C95 122.4(5)
C91 C96 H96A 118.8
C95 C96 H96A 118.8
C98 C97 C102 122.4(5)
C98 C97 H97A 118.8
C102 C97 H97A 118.8
C99 C98 C97 120.9(5)
C99 C98 H98A 119.5
C97 C98 H98A 119.5
C100 C99 C98 118.3(5)
C100 C99 H99A 120.8
C98 C99 H99A 120.8
C99 C100 C101 120.8(5)
C99 C100 H10G 119.6
C101 C100 H10G 119.6
C100 C101 C102 122.8(5)
C100 C101 H10H 118.6
C102 C101 H10H 118.6
C101 C102 C97 114.7(4)
C101 C102 B2 123.7(4)
C97 C102 B2 121.3(4)
C95 B2 C102 112.2(4)
C95 B2 C82 104.7(4)
C102 B2 C82 114.2(4)
C95 B2 C88 111.6(4)
C102 B2 C88 104.5(4)
C82 B2 C88 109.7(4)
C104 C103 C108 120.3(6)
C104 C103 H10A 119.8
C108 C103 H10A 119.8
C105 C104 C103 119.7(6)
C105 C104 H10B 120.2
C103 C104 H10B 120.2
C104 C105 C106 119.2(6)
C104 C105 H10C 120.4
C106 C105 H10C 120.4
C105 C106 C107 123.4(6)
C105 C106 H10D 118.3
C107 C106 H10D 118.3
C108 C107 C106 114.3(5)
C108 C107 B3 126.0(5)
C106 C107 B3 119.4(5)
C103 C108 C107 123.1(6)
C103 C108 H10E 118.5
C107 C108 H10E 118.5
C114 C109 C110 119.5(5)
C114 C109 H10F 120.2
C110 C109 H10F 120.2
C111 C110 C109 119.1(5)
C111 C110 H11D 120.5
C109 C110 H11D 120.5
C110 C111 C112 123.4(5)
C110 C111 H11E 118.3
C112 C111 H11E 118.3
C113 C112 C111 115.4(4)
C113 C112 B3 126.1(4)
C111 C112 B3 118.4(4)
C112 C113 C114 122.7(5)
C112 C113 H11F 118.6
C114 C113 H11F 118.6
C109 C114 C113 119.7(5)
C109 C114 H11G 120.1
C113 C114 H11G 120.1
C120 C115 C116 120.0(5)
C120 C115 H11H 120.0
C116 C115 H11H 120.0
C115 C116 C117 120.0(6)
C115 C116 H11I 120.0
C117 C116 H11I 120.0
C116 C117 C118 121.7(6)
C116 C117 H11J 119.1
C118 C117 H11J 119.1
C119 C118 C117 115.8(5)
C119 C118 B3 120.2(5)
C117 C118 B3 124.0(5)
C120 C119 C118 122.9(5)
C120 C119 H11K 118.6
C118 C119 H11K 118.6
C115 C120 C119 119.6(6)
C115 C120 H12B 120.2
C119 C120 H12B 120.2
C126 C121 C122 119.9(5)
C126 C121 H12C 120.0
C122 C121 H12C 120.0
C121 C122 C123 119.0(5)
C121 C122 H12D 120.5
C123 C122 H12D 120.5
C124 C123 C122 119.6(5)
C124 C123 H12E 120.2
C122 C123 H12E 120.2
C123 C124 C125 123.3(5)
C123 C124 H12F 118.3
C125 C124 H12F 118.3
C126 C125 C124 114.5(4)
C126 C125 B3 123.9(4)
C124 C125 B3 121.6(4)
C121 C126 C125 123.5(5)
C121 C126 H12G 118.3
C125 C126 H12G 118.3
C107 B3 C112 104.9(4)
C107 B3 C118 113.1(4)
C112 B3 C118 111.4(4)
C107 B3 C125 111.8(4)
C112 B3 C125 109.5(4)
C118 B3 C125 106.2(4)
C132 C127 C128 119.0(6)
C132 C127 H12H 120.5
C128 C127 H12H 120.5
C129 C128 C127 120.3(6)
C129 C128 H12I 119.8
C127 C128 H12I 119.8
C128 C129 C130 123.1(5)
C128 C129 H12J 118.5
C130 C129 H12J 118.5
C131 C130 C129 115.2(5)
C131 C130 B4 121.1(5)
C129 C130 B4 123.5(5)
C130 C131 C132 122.1(5)
C130 C131 H13B 118.9
C132 C131 H13B 118.9
C127 C132 C131 120.2(6)
C127 C132 H13C 119.9
C131 C132 H13C 119.9
C134 C133 C138 122.6(5)
C134 C133 H13D 118.7
C138 C133 H13D 118.7
C133 C134 C135 115.1(5)
C133 C134 B4 124.2(5)
C135 C134 B4 120.6(5)
C136 C135 C134 122.9(6)
C136 C135 H13E 118.6
C134 C135 H13E 118.6
C135 C136 C137 119.9(6)
C135 C136 H13F 120.0
C137 C136 H13F 120.0
C138 C137 C136 119.4(6)
C138 C137 H13G 120.3
C136 C137 H13G 120.3
C137 C138 C133 120.0(6)
C137 C138 H13H 120.0
C133 C138 H13H 120.0
C140 C139 C144 118.3(5)
C140 C139 H13I 120.8
C144 C139 H13I 120.8
C139 C140 C141 121.2(5)
C139 C140 H14A 119.4
C141 C140 H14A 119.4
C140 C141 C142 122.4(5)
C140 C141 H14B 118.8
C142 C141 H14B 118.8
C141 C142 C143 115.1(4)
C141 C142 B4 124.2(5)
C143 C142 B4 120.6(4)
C144 C143 C142 122.1(5)
C144 C143 H14C 118.9
C142 C143 H14C 118.9
C143 C144 C139 120.8(6)
C143 C144 H14D 119.6
C139 C144 H14D 119.6
C146 C145 C150 118.3(5)
C146 C145 H14E 120.9
C150 C145 H14E 120.9
C145 C146 C147 121.3(5)
C145 C146 H14F 119.4
C147 C146 H14F 119.4
C148 C147 C146 122.1(5)
C148 C147 H14G 119.0
C146 C147 H14G 119.0
C147 C148 C149 114.7(5)
C147 C148 B4 123.6(4)
C149 C148 B4 121.7(5)
C150 C149 C148 123.0(5)
C150 C149 H14H 118.5
C148 C149 H14H 118.5
C149 C150 C145 120.7(5)
C149 C150 H15B 119.7
C145 C150 H15B 119.7
C142 B4 C134 110.0(4)
C142 B4 C148 108.8(4)
C134 B4 C148 111.6(4)
C142 B4 C130 109.7(4)
C134 B4 C130 108.3(4)
C148 B4 C130 108.4(4)
C152 C151 H15C 109.5
C152 C151 H15D 109.5
H15C C151 H15D 109.5
C152 C151 H15E 109.5
H15C C151 H15E 109.5
H15D C151 H15E 109.5
O1 C152 C151 122.4(8)
O1 C152 C153 119.4(7)
C151 C152 C153 118.2(7)
C152 C153 H15F 109.5
C152 C153 H15G 109.5
H15F C153 H15G 109.5
C152 C153 H15H 109.5
H15F C153 H15H 109.5
H15G C153 H15H 109.5
C155 C154 H15I 109.5
C155 C154 H15J 109.5
H15I C154 H15J 109.5
C155 C154 H15K 109.5
H15I C154 H15K 109.5
H15J C154 H15K 109.5
O2 C155 C154 121.8(8)
O2 C155 C156 120.4(6)
C154 C155 C156 117.7(7)
C155 C156 H15L 109.5
C155 C156 H15M 109.5
H15L C156 H15M 109.5
C155 C156 H15N 109.5
H15L C156 H15N 109.5
H15M C156 H15N 109.5
C158 O3 C15A 47.0(14)
O3 C158 C15A 92(2)
O3 C158 C159 126.6(12)
C15A C158 C159 111(2)
O3 C158 C157 117.6(11)
C159 C158 C157 113.7(10)
C158 C159 H15R 109.5
C158 C159 H15S 109.5
H15R C159 H15S 109.5
C158 C159 H15T 109.5
H15R C159 H15T 109.5
H15S C159 H15T 109.5
C158 C157 H15O 109.5
C158 C157 H15P 109.5
H15O C157 H15P 109.5
C158 C157 H15Q 109.5
H15O C157 H15Q 109.5
H15P C157 H15Q 109.5
C158 C15A O3 41.0(13)
C158 C15A H15U 109.5
O3 C15A H15U 150.4
C158 C15A H15V 109.5
O3 C15A H15V 86.7
H15U C15A H15V 109.5
C158 C15A H15W 109.5
O3 C15A H15W 86.7
H15U C15A H15W 109.5
H15V C15A H15W 109.5

loop_
_geom_bond_atom_site_label_1
_geom_bond_atom_site_label_2
_geom_bond_distance
Fe1 N2 1.944(4)
Fe1 N4 1.957(4)
Fe1 N6 1.962(4)
Fe1 N3 2.018(4)
Fe1 N1 2.038(4)
Fe1 N5 2.039(4)
N1 C1 1.433(7)
N1 H1A 0.9199
N1 H1B 0.9202
N2 C8 1.318(7)
N2 C9 1.384(7)
N3 C10 1.449(7)
N3 H3A 0.9200
N3 H3B 0.9203
N4 C17 1.317(7)
N4 C18 1.376(7)
N5 C19 1.464(7)
N5 H5A 0.9197
N5 H5B 0.9198
N6 C26 1.324(7)
N6 C27 1.380(6)
C1 C2 1.376(8)
C1 C9 1.401(8)
C2 C3 1.413(10)
C2 H2A 0.9500
C3 C4 1.317(11)
C3 H3C 0.9500
C4 C5 1.412(10)
C4 H4A 0.9500
C5 C6 1.416(10)
C5 C9 1.434(8)
C6 C7 1.343(11)
C6 H6A 0.9500
C7 C8 1.405(9)
C7 H7C 0.9500
C8 H8A 0.9500
C10 C11 1.358(7)
C10 C18 1.409(7)
C11 C12 1.407(8)
C11 H11C 0.9500
C12 C13 1.350(9)
C12 H12A 0.9500
C13 C14 1.423(8)
C13 H13A 0.9500
C14 C18 1.409(7)
C14 C15 1.416(8)
C15 C16 1.366(8)
C15 H15A 0.9500
C16 C17 1.401(8)
C16 H16A 0.9500
C17 H17A 0.9500
C19 C20 1.359(8)
C19 C27 1.380(7)
C20 C21 1.413(9)
C20 H20A 0.9500
C21 C22 1.347(9)
C21 H21A 0.9500
C22 C23 1.422(8)
C22 H22A 0.9500
C23 C24 1.392(8)
C23 C27 1.420(7)
C24 C25 1.346(8)
C24 H24A 0.9500
C25 C26 1.391(8)
C25 H25A 0.9500
C26 H26A 0.9500
Fe2 N12 1.957(4)
Fe2 N8 1.965(5)
Fe2 N10 1.969(4)
Fe2 N11 2.022(5)
Fe2 N9 2.024(4)
Fe2 N7 2.041(4)
N7 C28 1.453(7)
N7 H7A 0.9200
N7 H7B 0.9199
N8 C35 1.330(8)
N8 C36 1.377(7)
N9 C37 1.455(7)
N9 H9A 0.9200
N9 H9B 0.9198
N10 C44 1.320(6)
N10 C45 1.385(6)
N11 C46 1.445(7)
N11 H11A 0.9199
N11 H11B 0.9201
N12 C53 1.314(7)
N12 C54 1.369(7)
C28 C29 1.371(8)
C28 C36 1.411(8)
C29 C30 1.388(10)
C29 H29A 0.9500
C30 C31 1.378(11)
C30 H30A 0.9500
C31 C32 1.388(9)
C31 H31A 0.9500
C32 C36 1.407(8)
C32 C33 1.421(10)
C33 C34 1.358(10)
C33 H33A 0.9500
C34 C35 1.397(9)
C34 H34A 0.9500
C35 H35A 0.9500
C37 C38 1.350(7)
C37 C45 1.402(7)
C38 C39 1.413(9)
C38 H38A 0.9500
C39 C40 1.351(9)
C39 H39A 0.9500
C40 C41 1.393(8)
C40 H40A 0.9500
C41 C42 1.408(8)
C41 C45 1.424(7)
C42 C43 1.346(8)
C42 H42A 0.9500
C43 C44 1.424(8)
C43 H43A 0.9500
C44 H44A 0.9500
C46 C47 1.352(8)
C46 C54 1.418(8)
C47 C48 1.379(9)
C47 H47A 0.9500
C48 C49 1.365(10)
C48 H48A 0.9500
C49 C50 1.404(10)
C49 H49A 0.9500
C50 C51 1.404(9)
C50 C54 1.409(8)
C51 C52 1.348(10)
C51 H51A 0.9500
C52 C53 1.425(8)
C52 H52A 0.9500
C53 H53A 0.9500
C55 C60 1.359(16)
C55 C56 1.394(16)
C55 H55A 0.9500
C56 C57 1.383(10)
C56 H56A 0.9500
C57 C58 1.392(11)
C57 H57A 0.9500
C58 C59 1.415(12)
C58 B1 1.653(9)
C59 C60 1.399(11)
C59 H59A 0.9500
C60 H60A 0.9500
C61 C62 1.362(10)
C61 C66 1.392(10)
C61 H61A 0.9500
C62 C63 1.378(9)
C62 H62A 0.9500
C63 C64 1.400(9)
C63 H63A 0.9500
C64 C65 1.390(8)
C64 H64A 0.9500
C65 C66 1.415(9)
C65 B1 1.668(9)
C66 H66A 0.9500
C67 C68 1.372(9)
C67 C72 1.386(9)
C67 H67A 0.9500
C68 C69 1.388(9)
C68 H68A 0.9500
C69 C70 1.395(8)
C69 H69A 0.9500
C70 C71 1.415(8)
C70 B1 1.637(9)
C71 C72 1.380(9)
C71 H71A 0.9500
C72 H72A 0.9500
C73 C78 1.370(8)
C73 C74 1.389(8)
C73 H73A 0.9500
C74 C75 1.393(8)
C74 H74A 0.9500
C75 C76 1.413(8)
C75 B1 1.637(8)
C76 C77 1.384(8)
C76 H76A 0.9500
C77 C78 1.383(8)
C77 H77A 0.9500
C78 H78A 0.9500
C79 C84 1.354(9)
C79 C80 1.377(9)
C79 H79A 0.9500
C80 C81 1.398(8)
C80 H80A 0.9500
C81 C82 1.398(8)
C81 H81A 0.9500
C82 C83 1.391(8)
C82 B2 1.641(8)
C83 C84 1.399(8)
C83 H83A 0.9500
C84 H84A 0.9500
C85 C90 1.339(10)
C85 C86 1.388(10)
C85 H85A 0.9500
C86 C87 1.384(8)
C86 H86A 0.9500
C87 C88 1.411(8)
C87 H87A 0.9500
C88 C89 1.391(8)
C88 B2 1.654(7)
C89 C90 1.403(8)
C89 H89A 0.9500
C90 H90A 0.9500
C91 C96 1.372(7)
C91 C92 1.375(8)
C91 H91A 0.9500
C92 C93 1.374(8)
C92 H92A 0.9500
C93 C94 1.396(7)
C93 H93A 0.9500
C94 C95 1.399(7)
C94 H94A 0.9500
C95 C96 1.415(7)
C95 B2 1.634(7)
C96 H96A 0.9500
C97 C98 1.392(8)
C97 C102 1.410(7)
C97 H97A 0.9500
C98 C99 1.382(9)
C98 H98A 0.9500
C99 C100 1.377(8)
C99 H99A 0.9500
C100 C101 1.392(7)
C100 H10G 0.9500
C101 C102 1.404(7)
C101 H10H 0.9500
C102 B2 1.637(7)
C103 C104 1.377(10)
C103 C108 1.388(8)
C103 H10A 0.9500
C104 C105 1.368(10)
C104 H10B 0.9500
C105 C106 1.400(9)
C105 H10C 0.9500
C106 C107 1.410(8)
C106 H10D 0.9500
C107 C108 1.392(8)
C107 B3 1.632(8)
C108 H10E 0.9500
C109 C114 1.380(8)
C109 C110 1.386(8)
C109 H10F 0.9500
C110 C111 1.383(8)
C110 H11D 0.9500
C111 C112 1.398(7)
C111 H11E 0.9500
C112 C113 1.381(7)
C112 B3 1.645(7)
C113 C114 1.395(7)
C113 H11F 0.9500
C114 H11G 0.9500
C115 C120 1.370(10)
C115 C116 1.384(10)
C115 H11H 0.9500
C116 C117 1.394(8)
C116 H11I 0.9500
C117 C118 1.403(8)
C117 H11J 0.9500
C118 C119 1.401(7)
C118 B3 1.658(7)
C119 C120 1.387(8)
C119 H11K 0.9500
C120 H12B 0.9500
C121 C126 1.379(7)
C121 C122 1.382(8)
C121 H12C 0.9500
C122 C123 1.393(8)
C122 H12D 0.9500
C123 C124 1.383(7)
C123 H12E 0.9500
C124 C125 1.401(7)
C124 H12F 0.9500
C125 C126 1.400(7)
C125 B3 1.659(8)
C126 H12G 0.9500
C127 C132 1.361(9)
C127 C128 1.381(9)
C127 H12H 0.9500
C128 C129 1.372(8)
C128 H12I 0.9500
C129 C130 1.396(7)
C129 H12J 0.9500
C130 C131 1.388(8)
C130 B4 1.663(7)
C131 C132 1.409(8)
C131 H13B 0.9500
C132 H13C 0.9500
C133 C134 1.387(7)
C133 C138 1.411(8)
C133 H13D 0.9500
C134 C135 1.411(8)
C134 B4 1.640(8)
C135 C136 1.380(8)
C135 H13E 0.9500
C136 C137 1.392(10)
C136 H13F 0.9500
C137 C138 1.361(9)
C137 H13G 0.9500
C138 H13H 0.9500
C139 C140 1.371(9)
C139 C144 1.388(9)
C139 H13I 0.9500
C140 C141 1.392(8)
C140 H14A 0.9500
C141 C142 1.397(7)
C141 H14B 0.9500
C142 C143 1.419(7)
C142 B4 1.636(7)
C143 C144 1.386(8)
C143 H14C 0.9500
C144 H14D 0.9500
C145 C146 1.361(8)
C145 C150 1.391(8)
C145 H14E 0.9500
C146 C147 1.405(7)
C146 H14F 0.9500
C147 C148 1.403(7)
C147 H14G 0.9500
C148 C149 1.407(7)
C148 B4 1.658(7)
C149 C150 1.381(7)
C149 H14H 0.9500
C150 H15B 0.9500
O1 C152 1.207(9)
C151 C152 1.457(11)
C151 H15C 0.9800
C151 H15D 0.9800
C151 H15E 0.9800
C152 C153 1.511(12)
C153 H15F 0.9800
C153 H15G 0.9800
C153 H15H 0.9800
O2 C155 1.213(8)
C154 C155 1.485(10)
C154 H15I 0.9800
C154 H15J 0.9800
C154 H15K 0.9800
C155 C156 1.504(11)
C156 H15L 0.9800
C156 H15M 0.9800
C156 H15N 0.9800
O3 C158 1.189(13)
O3 C15A 1.81(4)
C158 C15A 1.33(4)
C158 C159 1.510(14)
C158 C157 1.600(18)
C159 H15R 0.9800
C159 H15S 0.9800
C159 H15T 0.9800
C157 H15O 0.9800
C157 H15P 0.9800
C157 H15Q 0.9800
C15A H15U 0.9800
C15A H15V 0.9800
C15A H15W 0.9800

loop_
_geom_hbond_atom_site_label_D
_geom_hbond_atom_site_label_H
_geom_hbond_atom_site_label_A
_geom_hbond_distance_DH
_geom_hbond_distance_HA
_geom_hbond_distance_DA
_geom_hbond_angle_DHA
N3 H3A O2 0.92 2.02 2.937(6) 172.2

loop_
_geom_torsion_atom_site_label_1
_geom_torsion_atom_site_label_2
_geom_torsion_atom_site_label_3
_geom_torsion_atom_site_label_4
_geom_torsion
Fe1 N1 C1 C2 -174.9(4)
Fe1 N1 C1 C9 5.2(5)
C9 C1 C2 C3 -1.1(8)
N1 C1 C2 C3 179.0(5)
C1 C2 C3 C4 3.2(10)
C2 C3 C4 C5 -2.1(10)
C3 C4 C5 C6 178.4(6)
C3 C4 C5 C9 -0.9(9)
C4 C5 C6 C7 177.8(6)
C9 C5 C6 C7 -2.9(8)
C5 C6 C7 C8 0.3(9)
C9 N2 C8 C7 -0.1(8)
Fe1 N2 C8 C7 179.4(4)
C6 C7 C8 N2 1.3(9)
C8 N2 C9 C1 177.9(5)
Fe1 N2 C9 C1 -1.6(5)
C8 N2 C9 C5 -2.7(7)
Fe1 N2 C9 C5 177.8(4)
C2 C1 C9 N2 177.5(5)
N1 C1 C9 N2 -2.6(6)
C2 C1 C9 C5 -1.9(7)
N1 C1 C9 C5 178.0(4)
C4 C5 C9 N2 -176.5(5)
C6 C5 C9 N2 4.2(7)
C4 C5 C9 C1 2.9(7)
C6 C5 C9 C1 -176.5(5)
Fe1 N3 C10 C11 170.3(4)
Fe1 N3 C10 C18 -11.7(5)
C18 C10 C11 C12 -0.8(8)
N3 C10 C11 C12 177.2(5)
C10 C11 C12 C13 0.5(9)
C11 C12 C13 C14 -0.5(9)
C12 C13 C14 C18 0.7(8)
C12 C13 C14 C15 -178.4(6)
C18 C14 C15 C16 -1.3(8)
C13 C14 C15 C16 177.9(5)
C14 C15 C16 C17 2.2(8)
C18 N4 C17 C16 -1.2(8)
Fe1 N4 C17 C16 171.5(4)
C15 C16 C17 N4 -1.0(8)
C17 N4 C18 C10 -177.0(5)
Fe1 N4 C18 C10 9.1(6)
C17 N4 C18 C14 2.2(7)
Fe1 N4 C18 C14 -171.7(4)
C11 C10 C18 N4 -179.8(5)
N3 C10 C18 N4 2.1(7)
C11 C10 C18 C14 1.0(8)
N3 C10 C18 C14 -177.1(5)
C15 C14 C18 N4 -1.0(8)
C13 C14 C18 N4 179.9(5)
C15 C14 C18 C10 178.2(5)
C13 C14 C18 C10 -1.0(8)
Fe1 N5 C19 C20 -173.5(5)
Fe1 N5 C19 C27 5.8(5)
C27 C19 C20 C21 0.3(10)
N5 C19 C20 C21 179.6(6)
C19 C20 C21 C22 2.2(12)
C20 C21 C22 C23 -1.8(12)
C21 C22 C23 C24 178.9(7)
C21 C22 C23 C27 -1.0(10)
C27 C23 C24 C25 -1.8(8)
C22 C23 C24 C25 178.3(6)
C23 C24 C25 C26 -0.2(9)
C27 N6 C26 C25 0.9(8)
Fe1 N6 C26 C25 -179.6(4)
C24 C25 C26 N6 0.7(9)
C26 N6 C27 C19 177.0(5)
Fe1 N6 C27 C19 -2.6(6)
C26 N6 C27 C23 -2.9(7)
Fe1 N6 C27 C23 177.4(4)
C20 C19 C27 N6 176.9(6)
N5 C19 C27 N6 -2.3(7)
C20 C19 C27 C23 -3.1(8)
N5 C19 C27 C23 177.6(4)
C24 C23 C27 N6 3.4(7)
C22 C23 C27 N6 -176.6(5)
C24 C23 C27 C19 -176.5(5)
C22 C23 C27 C19 3.4(8)
Fe2 N7 C28 C29 -162.1(5)
Fe2 N7 C28 C36 17.8(5)
C36 C28 C29 C30 2.1(9)
N7 C28 C29 C30 -178.1(5)
C28 C29 C30 C31 0.6(10)
C29 C30 C31 C32 -1.3(10)
C30 C31 C32 C36 -0.7(9)
C30 C31 C32 C33 178.5(6)
C31 C32 C33 C34 179.2(6)
C36 C32 C33 C34 -1.5(9)
C32 C33 C34 C35 -2.0(9)
C36 N8 C35 C34 0.4(8)
Fe2 N8 C35 C34 -169.4(4)
C33 C34 C35 N8 2.7(9)
C35 N8 C36 C32 -4.3(7)
Fe2 N8 C36 C32 167.3(4)
C35 N8 C36 C28 176.5(5)
Fe2 N8 C36 C28 -11.9(6)
C31 C32 C36 N8 -175.8(5)
C33 C32 C36 N8 4.9(8)
C31 C32 C36 C28 3.3(8)
C33 C32 C36 C28 -176.0(5)
C29 C28 C36 N8 175.2(5)
N7 C28 C36 N8 -4.7(7)
C29 C28 C36 C32 -4.0(8)
N7 C28 C36 C32 176.1(4)
Fe2 N9 C37 C38 167.9(5)
Fe2 N9 C37 C45 -13.9(5)
C45 C37 C38 C39 -1.5(9)
N9 C37 C38 C39 176.5(6)
C37 C38 C39 C40 -0.4(10)
C38 C39 C40 C41 0.5(11)
C39 C40 C41 C42 -177.2(6)
C39 C40 C41 C45 1.2(9)
C40 C41 C42 C43 -180.0(6)
C45 C41 C42 C43 1.6(8)
C41 C42 C43 C44 1.4(9)
C45 N10 C44 C43 -1.4(8)
Fe2 N10 C44 C43 175.9(4)
C42 C43 C44 N10 -1.6(9)
C44 N10 C45 C37 -175.5(5)
Fe2 N10 C45 C37 6.7(6)
C44 N10 C45 C41 4.6(7)
Fe2 N10 C45 C41 -173.2(4)
C38 C37 C45 N10 -176.5(5)
N9 C37 C45 N10 5.2(7)
C38 C37 C45 C41 3.4(8)
N9 C37 C45 C41 -174.9(4)
C40 C41 C45 N10 176.7(5)
C42 C41 C45 N10 -4.7(7)
C40 C41 C45 C37 -3.2(7)
C42 C41 C45 C37 175.4(5)
Fe2 N11 C46 C47 -171.5(4)
Fe2 N11 C46 C54 10.8(5)
C54 C46 C47 C48 -2.4(8)
N11 C46 C47 C48 179.9(5)
C46 C47 C48 C49 3.0(8)
C47 C48 C49 C50 -1.2(9)
C48 C49 C50 C51 177.0(5)
C48 C49 C50 C54 -1.1(8)
C49 C50 C51 C52 -177.0(5)
C54 C50 C51 C52 1.1(8)
C50 C51 C52 C53 -3.3(8)
C54 N12 C53 C52 3.7(8)
Fe2 N12 C53 C52 -173.7(4)
C51 C52 C53 N12 0.8(9)
C53 N12 C54 C50 -6.0(7)
Fe2 N12 C54 C50 171.8(4)
C53 N12 C54 C46 174.3(5)
Fe2 N12 C54 C46 -7.9(5)
C51 C50 C54 N12 3.6(7)
C49 C50 C54 N12 -178.1(5)
C51 C50 C54 C46 -176.7(5)
C49 C50 C54 C46 1.6(7)
C47 C46 C54 N12 179.8(5)
N11 C46 C54 N12 -2.3(6)
C47 C46 C54 C50 0.1(7)
N11 C46 C54 C50 178.0(4)
C60 C55 C56 C57 -1.4(13)
C55 C56 C57 C58 0.2(12)
C56 C57 C58 C59 1.6(10)
C56 C57 C58 B1 -176.7(7)
C57 C58 C59 C60 -2.1(10)
B1 C58 C59 C60 176.2(6)
C56 C55 C60 C59 0.9(12)
C58 C59 C60 C55 0.9(11)
C66 C61 C62 C63 -0.3(10)
C61 C62 C63 C64 1.8(9)
C62 C63 C64 C65 -1.3(9)
C63 C64 C65 C66 -0.7(8)
C63 C64 C65 B1 177.0(5)
C62 C61 C66 C65 -1.7(10)
C64 C65 C66 C61 2.2(9)
B1 C65 C66 C61 -175.5(6)
C72 C67 C68 C69 -3.1(9)
C67 C68 C69 C70 3.0(10)
C68 C69 C70 C71 -1.4(9)
C68 C69 C70 B1 -177.8(6)
C69 C70 C71 C72 0.0(8)
B1 C70 C71 C72 176.5(5)
C70 C71 C72 C67 -0.3(9)
C68 C67 C72 C71 1.9(9)
C78 C73 C74 C75 0.1(9)
C73 C74 C75 C76 0.9(8)
C73 C74 C75 B1 -176.7(5)
C74 C75 C76 C77 -0.1(8)
B1 C75 C76 C77 177.6(5)
C75 C76 C77 C78 -1.6(9)
C74 C73 C78 C77 -1.8(8)
C76 C77 C78 C73 2.5(8)
C74 C75 B1 C70 -112.7(6)
C76 C75 B1 C70 69.9(7)
C74 C75 B1 C58 8.5(9)
C76 C75 B1 C58 -168.9(6)
C74 C75 B1 C65 125.7(6)
C76 C75 B1 C65 -51.8(7)
C69 C70 B1 C75 -17.4(8)
C71 C70 B1 C75 166.5(5)
C69 C70 B1 C58 -137.8(6)
C71 C70 B1 C58 46.1(7)
C69 C70 B1 C65 103.2(6)
C71 C70 B1 C65 -72.9(6)
C57 C58 B1 C75 93.5(7)
C59 C58 B1 C75 -84.7(7)
C57 C58 B1 C70 -144.6(6)
C59 C58 B1 C70 37.2(8)
C57 C58 B1 C65 -24.1(8)
C59 C58 B1 C65 157.7(6)
C64 C65 B1 C75 158.6(5)
C66 C65 B1 C75 -23.9(7)
C64 C65 B1 C70 36.5(7)
C66 C65 B1 C70 -146.0(5)
C64 C65 B1 C58 -83.8(6)
C66 C65 B1 C58 93.7(6)
C84 C79 C80 C81 1.5(8)
C79 C80 C81 C82 -0.2(8)
C80 C81 C82 C83 -1.8(7)
C80 C81 C82 B2 -178.9(5)
C81 C82 C83 C84 2.6(8)
B2 C82 C83 C84 179.8(5)
C80 C79 C84 C83 -0.7(9)
C82 C83 C84 C79 -1.4(10)
C90 C85 C86 C87 -1.0(9)
C85 C86 C87 C88 -1.7(9)
C86 C87 C88 C89 4.2(8)
C86 C87 C88 B2 179.8(5)
C87 C88 C89 C90 -4.2(7)
B2 C88 C89 C90 -179.8(5)
C86 C85 C90 C89 1.0(8)
C88 C89 C90 C85 1.7(8)
C96 C91 C92 C93 -1.1(8)
C91 C92 C93 C94 2.4(9)
C92 C93 C94 C95 -1.1(9)
C93 C94 C95 C96 -1.3(8)
C93 C94 C95 B2 -175.0(5)
C92 C91 C96 C95 -1.5(8)
C94 C95 C96 C91 2.6(7)
B2 C95 C96 C91 176.3(5)
C102 C97 C98 C99 1.8(8)
C97 C98 C99 C100 0.9(8)
C98 C99 C100 C101 -2.2(8)
C99 C100 C101 C102 1.1(8)
C100 C101 C102 C97 1.4(7)
C100 C101 C102 B2 176.7(5)
C98 C97 C102 C101 -2.8(7)
C98 C97 C102 B2 -178.2(5)
C94 C95 B2 C102 -147.9(5)
C96 C95 B2 C102 38.8(6)
C94 C95 B2 C82 87.7(5)
C96 C95 B2 C82 -85.6(5)
C94 C95 B2 C88 -31.0(7)
C96 C95 B2 C88 155.8(5)
C101 C102 B2 C95 27.9(7)
C97 C102 B2 C95 -157.2(4)
C101 C102 B2 C82 146.8(5)
C97 C102 B2 C82 -38.2(6)
C101 C102 B2 C88 -93.2(5)
C97 C102 B2 C88 81.7(6)
C83 C82 B2 C95 -81.6(6)
C81 C82 B2 C95 95.3(5)
C83 C82 B2 C102 155.3(5)
C81 C82 B2 C102 -27.8(7)
C83 C82 B2 C88 38.3(6)
C81 C82 B2 C88 -144.8(5)
C89 C88 B2 C95 -40.5(6)
C87 C88 B2 C95 144.2(5)
C89 C88 B2 C102 81.0(5)
C87 C88 B2 C102 -94.3(6)
C89 C88 B2 C82 -156.1(4)
C87 C88 B2 C82 28.6(6)
C108 C103 C104 C105 -0.9(11)
C103 C104 C105 C106 0.7(11)
C104 C105 C106 C107 0.7(10)
C105 C106 C107 C108 -1.9(8)
C105 C106 C107 B3 -175.3(5)
C104 C103 C108 C107 -0.4(9)
C106 C107 C108 C103 1.7(8)
B3 C107 C108 C103 174.6(5)
C114 C109 C110 C111 1.4(8)
C109 C110 C111 C112 -0.2(9)
C110 C111 C112 C113 -1.9(8)
C110 C111 C112 B3 -178.9(5)
C111 C112 C113 C114 2.9(8)
B3 C112 C113 C114 179.6(5)
C110 C109 C114 C113 -0.5(8)
C112 C113 C114 C109 -1.8(8)
C120 C115 C116 C117 1.2(8)
C115 C116 C117 C118 -1.5(8)
C116 C117 C118 C119 0.2(7)
C116 C117 C118 B3 180.0(5)
C117 C118 C119 C120 1.6(7)
B3 C118 C119 C120 -178.2(5)
C116 C115 C120 C119 0.5(8)
C118 C119 C120 C115 -2.0(8)
C126 C121 C122 C123 1.7(7)
C121 C122 C123 C124 0.2(7)
C122 C123 C124 C125 -3.1(7)
C123 C124 C125 C126 3.7(7)
C123 C124 C125 B3 -176.6(4)
C122 C121 C126 C125 -1.0(8)
C124 C125 C126 C121 -1.7(7)
B3 C125 C126 C121 178.7(5)
C108 C107 B3 C112 -103.3(6)
C106 C107 B3 C112 69.3(6)
C108 C107 B3 C118 135.1(5)
C106 C107 B3 C118 -52.4(6)
C108 C107 B3 C125 15.3(7)
C106 C107 B3 C125 -172.1(4)
C113 C112 B3 C107 -111.8(5)
C111 C112 B3 C107 64.9(6)
C113 C112 B3 C118 10.9(7)
C111 C112 B3 C118 -172.4(4)
C113 C112 B3 C125 128.1(5)
C111 C112 B3 C125 -55.2(6)
C119 C118 B3 C107 172.1(4)
C117 C118 B3 C107 -7.7(7)
C119 C118 B3 C112 54.2(6)
C117 C118 B3 C112 -125.6(5)
C119 C118 B3 C125 -65.0(6)
C117 C118 B3 C125 115.2(5)
C126 C125 B3 C107 -136.9(5)
C124 C125 B3 C107 43.5(6)
C126 C125 B3 C112 -21.1(6)
C124 C125 B3 C112 159.3(4)
C126 C125 B3 C118 99.4(5)
C124 C125 B3 C118 -80.3(5)
C132 C127 C128 C129 2.0(11)
C127 C128 C129 C130 -0.4(10)
C128 C129 C130 C131 -0.6(8)
C128 C129 C130 B4 174.3(6)
C129 C130 C131 C132 0.0(8)
B4 C130 C131 C132 -175.0(5)
C128 C127 C132 C131 -2.6(10)
C130 C131 C132 C127 1.6(9)
C138 C133 C134 C135 0.8(8)
C138 C133 C134 B4 -176.3(5)
C133 C134 C135 C136 -1.6(8)
B4 C134 C135 C136 175.6(5)
C134 C135 C136 C137 0.9(9)
C135 C136 C137 C138 0.6(10)
C136 C137 C138 C133 -1.4(10)
C134 C133 C138 C137 0.6(9)
C144 C139 C140 C141 -0.3(8)
C139 C140 C141 C142 0.4(8)
C140 C141 C142 C143 -0.5(7)
C140 C141 C142 B4 175.3(5)
C141 C142 C143 C144 0.6(7)
B4 C142 C143 C144 -175.4(5)
C142 C143 C144 C139 -0.5(8)
C140 C139 C144 C143 0.3(8)
C150 C145 C146 C147 -0.4(7)
C145 C146 C147 C148 0.0(7)
C146 C147 C148 C149 0.2(6)
C146 C147 C148 B4 -178.2(4)
C147 C148 C149 C150 -0.1(7)
B4 C148 C149 C150 178.4(5)
C148 C149 C150 C145 -0.3(8)
C146 C145 C150 C149 0.6(7)
C141 C142 B4 C134 24.1(6)
C143 C142 B4 C134 -160.3(4)
C141 C142 B4 C148 -98.5(5)
C143 C142 B4 C148 77.1(5)
C141 C142 B4 C130 143.0(5)
C143 C142 B4 C130 -41.3(6)
C133 C134 B4 C142 98.5(6)
C135 C134 B4 C142 -78.5(6)
C133 C134 B4 C148 -140.6(5)
C135 C134 B4 C148 42.4(6)
C133 C134 B4 C130 -21.4(7)
C135 C134 B4 C130 161.6(5)
C147 C148 B4 C142 -23.5(6)
C149 C148 B4 C142 158.1(4)
C147 C148 B4 C134 -145.1(4)
C149 C148 B4 C134 36.5(6)
C147 C148 B4 C130 95.7(5)
C149 C148 B4 C130 -82.6(5)
C131 C130 B4 C142 -39.8(6)
C129 C130 B4 C142 145.5(5)
C131 C130 B4 C134 80.2(6)
C129 C130 B4 C134 -94.5(6)
C131 C130 B4 C148 -158.6(5)
C129 C130 B4 C148 26.8(7)
C15A O3 C158 C159 118(2)
C159 C158 C15A O3 -130.6(17)
